data_7160121
loop_
_publ_author_name
'Chandrasekar, Lavanya'
'Hsieh, Yun-Zhen'
'Chou, Hao-Tse'
'Huang, Yu-Chen'
'Liu, Wei-Min'

_publ_section_title
;
 Synthesis of alkynyl cyclopropa[<i>c</i>]coumarins <i>via</i> propargyl
 sulfonium salts as C1 synthons.
;
_journal_issue 47
_journal_name_full 'Organic &amp; biomolecular chemistry'
_journal_page_first 9219
_journal_page_last 9230
_journal_paper_doi 10.1039/d4ob01089b
_journal_volume 22
_journal_year 2024
_chemical_formula_sum 'C228 H246 N12 Nd3 O51 Zn6'
_chemical_formula_weight 4795.31
_chemical_name_systematic 'Zn-Nd nanoring'
_chemical_properties_physical Heat-sensitive
_space_group_IT_number 2
_space_group_name_Hall '-P 1'
_space_group_name_H-M_alt 'P -1'
_symmetry_cell_setting triclinic
_symmetry_space_group_name_H-M 'P -1'
_atom_sites_solution_hydrogens geom
_atom_sites_solution_primary direct
_atom_sites_solution_secondary difmap
_audit_block_doi 10.5517/ccdc.csd.cc2hk3fm
_audit_creation_method SHELXL-97
_audit_update_record
;
2023-11-26 deposited with the CCDC.	2024-08-28 downloaded from the CCDC.
;
_cell_angle_alpha 72.391(2)
_cell_angle_beta 67.651(3)
_cell_angle_gamma 78.986(3)
_cell_formula_units_Z 2
_cell_length_a 24.3982(8)
_cell_length_b 26.1290(7)
_cell_length_c 27.8953(5)
_cell_measurement_reflns_used 41578
_cell_measurement_temperature 190(1)
_cell_measurement_theta_max 30.2892
_cell_measurement_theta_min 1.2377
_cell_volume 15618.4(8)
_computing_cell_refinement 'Collect software, Nonius B.V. 1998'
_computing_data_collection 'Collect software, Nonius B.V. 1998'
_computing_data_reduction
;
DENZO and Scalepack (Otwinoski and Minor, 1997)
;
_computing_molecular_graphics 'XP SHELXTL/PC, Siemens Analytical'
_computing_structure_refinement 'XL SHELXTL/PC, Siemens Analytical'
_computing_structure_solution
;

SIR97 - Altomare A., Burla M.C., Camalli M., Cascarano G.L., Giacovazzo C., 
Guagliardi A., Moliterni A.G.G., Polidori G.,Spagna R.
;
_diffrn_ambient_temperature 190(1)
_diffrn_detector_area_resol_mean 13.6612
_diffrn_measured_fraction_theta_full 0.994
_diffrn_measured_fraction_theta_max 0.994
_diffrn_measurement_device_type 'Mercury2 (2x2 bin mode)'
_diffrn_measurement_method dtprofit.ref
_diffrn_radiation_monochromator graphite
_diffrn_radiation_source 'fine-focus sealed tube'
_diffrn_radiation_type MoK\a
_diffrn_radiation_wavelength 0.71073
_diffrn_reflns_av_R_equivalents 0.0000
_diffrn_reflns_av_sigmaI/netI 0.2012
_diffrn_reflns_limit_h_max 28
_diffrn_reflns_limit_h_min -26
_diffrn_reflns_limit_k_max 31
_diffrn_reflns_limit_k_min -29
_diffrn_reflns_limit_l_max 33
_diffrn_reflns_limit_l_min 0
_diffrn_reflns_number 54659
_diffrn_reflns_theta_full 25.00
_diffrn_reflns_theta_max 25.00
_diffrn_reflns_theta_min 1.46
_exptl_absorpt_coefficient_mu 0.998
_exptl_absorpt_correction_T_max 1.0000
_exptl_absorpt_correction_T_min 0.7551
_exptl_absorpt_correction_type multi-scan
_exptl_absorpt_process_details 'DENZO and Scalepack (Otwinoski and Minor, 1997)'
_exptl_crystal_colour Yellow
_exptl_crystal_density_diffrn 1.020
_exptl_crystal_density_method 'not measured'
_exptl_crystal_description Block
_exptl_crystal_F_000 4932
_exptl_crystal_preparation Luminescent
_exptl_crystal_recrystallization_method 'Vapour deposition'
_exptl_crystal_size_max 0.12
_exptl_crystal_size_mid 0.10
_exptl_crystal_size_min 0.09
_platon_squeeze_details
;
;
_refine_diff_density_max 2.126
_refine_diff_density_min -0.677
_refine_diff_density_rms 0.107
_refine_ls_extinction_method none
_refine_ls_goodness_of_fit_ref 1.007
_refine_ls_hydrogen_treatment constr
_refine_ls_matrix_type full
_refine_ls_number_parameters 2695
_refine_ls_number_reflns 54659
_refine_ls_number_restraints 1808
_refine_ls_restrained_S_all 1.033
_refine_ls_R_factor_all 0.1531
_refine_ls_R_factor_gt 0.0788
_refine_ls_shift/su_max 0.001
_refine_ls_shift/su_mean 0.000
_refine_ls_structure_factor_coef Fsqd
_refine_ls_weighting_details 'calc w=1/[\s^2^(Fo^2^)+(0.0654P)^2^+0.0000P] where P=(Fo^2^+2Fc^2^)/3'
_refine_ls_weighting_scheme calc
_refine_ls_wR_factor_gt 0.1929
_refine_ls_wR_factor_ref 0.2077
_reflns_number_gt 31006
_reflns_number_total 54659
_reflns_threshold_expression >2sigma(I)
_cod_data_source_file d4ob01089b2.cif
_cod_data_source_block ZnNd-nanoring
_cod_depositor_comments
;
The following automatic conversions were performed:

data item '_exptl_absorpt_correction_type' value 'Multi-scan' was
changed to 'multi-scan' in accordance with the
/home/data/users/saulius/crontab/automatic-downloads/rss-feeds/RSC/lib/dictionaries/cif_core.dic
dictionary named 'cif_core.dic' version 2.4.2 last updated on
2011-04-26.

data item '_symmetry_cell_setting' value 'Triclinic' was changed to
'triclinic' in accordance with the
/home/data/users/saulius/crontab/automatic-downloads/rss-feeds/RSC/lib/dictionaries/cif_core.dic
dictionary named 'cif_core.dic' version 2.4.2 last updated on
2011-04-26.

Automatic conversion script
Id: cif_fix_values 8170 2020-07-09 18:12:32Z antanas 

 Adding full bibliography for 7160121--7160122.cif.
;
_cod_original_cell_volume 15618.4(7)
_cod_original_sg_symbol_H-M P-1
_cod_database_code 7160121

loop_
_symmetry_equiv_pos_as_xyz
'x, y, z'
'-x, -y, -z'

loop_
_atom_site_label
_atom_site_type_symbol
_atom_site_fract_x
_atom_site_fract_y
_atom_site_fract_z
_atom_site_U_iso_or_equiv
_atom_site_adp_type
_atom_site_occupancy
_atom_site_symmetry_multiplicity
_atom_site_calc_flag
_atom_site_refinement_flags
_atom_site_disorder_assembly
_atom_site_disorder_group
Nd1 Nd 0.84332(2) 0.32549(2) 0.050195(17) 0.08120(18) Uani 1 1 d U . .
Nd2 Nd 0.676260(17) 0.03856(2) 0.617342(18) 0.07103(16) Uani 1 1 d U . .
Nd3 Nd 0.27123(2) 0.45558(2) 0.444480(17) 0.07542(17) Uani 1 1 d U . .
Zn1 Zn 0.80670(4) 0.46793(5) 0.03258(3) 0.0792(3) Uani 1 1 d U . .
Zn2 Zn 0.88423(4) 0.18327(5) 0.07585(4) 0.0821(3) Uani 1 1 d U . .
Zn3 Zn 0.81902(3) 0.08916(4) 0.56702(4) 0.0679(3) Uani 1 1 d U . .
Zn4 Zn 0.52964(3) -0.00223(4) 0.66196(4) 0.0695(3) Uani 1 1 d U . .
Zn5 Zn 0.29123(4) 0.46263(4) 0.56282(4) 0.0759(3) Uani 1 1 d U . .
Zn6 Zn 0.26179(4) 0.44310(4) 0.32443(3) 0.0717(3) Uani 1 1 d U . .
N1 N 0.8298(3) 0.1238(3) 0.0957(3) 0.081(2) Uani 1 1 d U . .
N2 N 0.8331(3) 0.1683(3) 0.5569(3) 0.0737(19) Uani 1 1 d U . .
N3 N 0.9545(3) 0.1423(3) 0.1042(3) 0.0753(19) Uani 1 1 d U . .
N4 N 0.8946(2) 0.0639(3) 0.5115(2) 0.0638(18) Uani 1 1 d U . .
N5 N 0.4934(3) -0.0269(3) 0.6180(3) 0.0756(19) Uani 1 1 d U . .
N6 N 0.3596(3) 0.4935(3) 0.5656(3) 0.087(2) Uani 1 1 d U . .
N7 N 0.4545(2) 0.0276(3) 0.7193(2) 0.0694(18) Uani 1 1 d U . .
N8 N 0.2615(3) 0.4080(3) 0.6380(3) 0.078(2) Uani 1 1 d U . .
N9 N 0.2679(3) 0.3716(3) 0.3055(3) 0.077(2) Uani 1 1 d U . .
N10 N 0.8225(3) 0.5146(3) 0.0721(2) 0.077(2) Uani 1 1 d U . .
N11 N 0.2911(3) 0.4974(3) 0.2485(2) 0.0726(19) Uani 1 1 d U . .
N12 N 0.7373(3) 0.5159(3) 0.0084(2) 0.076(2) Uani 1 1 d U . .
O1 O 0.7743(3) 0.3206(3) -0.0047(2) 0.0938(18) Uani 1 1 d U . .
O2 O 0.8150(2) 0.2389(2) 0.0565(2) 0.0817(17) Uani 1 1 d U . .
O3 O 0.8262(2) 0.1087(3) 0.1952(2) 0.0865(17) Uani 1 1 d U . .
O4 O 0.8437(3) 0.1834(3) 0.4529(2) 0.0928(18) Uani 1 1 d U . .
O5 O 0.7329(2) 0.1052(2) 0.6187(2) 0.0803(17) Uani 1 1 d U . .
O6 O 0.6438(2) 0.0833(3) 0.7045(2) 0.0878(18) Uani 1 1 d U . .
O7 O 0.8345(3) 0.3212(3) 0.1536(2) 0.0883(18) Uani 1 1 d U . .
O8 O 0.8782(2) 0.2447(2) 0.10734(19) 0.0752(16) Uani 1 1 d U . .
O9 O 0.9855(3) 0.0499(3) 0.1773(3) 0.0988(19) Uani 1 1 d U . .
O10 O 0.9933(2) 0.0942(3) 0.4169(2) 0.0970(19) Uani 1 1 d U . .
O11 O 0.76636(19) 0.0648(2) 0.5409(2) 0.0652(14) Uani 1 1 d U . .
O12 O 0.6805(2) 0.0578(2) 0.5125(2) 0.0877(18) Uani 1 1 d U . .
O13 O 0.6293(2) 0.1465(2) 0.5899(2) 0.0863(17) Uani 1 1 d U . .
O14 O 0.5677(2) 0.0659(2) 0.64309(19) 0.0700(15) Uani 1 1 d U . .
O15 O 0.3350(2) 0.0662(3) 0.7420(2) 0.0875(18) Uani 1 1 d U . .
O16 O 0.2898(3) 0.3468(3) 0.7274(2) 0.0951(19) Uani 1 1 d U . .
O17 O 0.2951(2) 0.4060(2) 0.52614(18) 0.0699(15) Uani 1 1 d U . .
O18 O 0.3247(2) 0.3501(3) 0.4598(2) 0.0869(17) Uani 1 1 d U . .
O19 O 0.7224(2) -0.0503(2) 0.5766(2) 0.0889(17) Uani 1 1 d U . .
O20 O 0.61218(19) -0.0166(2) 0.6066(2) 0.0739(15) Uani 1 1 d U . .
O21 O 0.4443(2) 0.0751(3) 0.5943(2) 0.0932(18) Uani 1 1 d U . .
O22 O 0.4099(3) 0.3940(3) 0.5853(2) 0.0997(19) Uani 1 1 d U . .
O23 O 0.3153(2) 0.5036(3) 0.4817(2) 0.0881(17) Uani 1 1 d U . .
O24 O 0.2952(3) 0.5613(3) 0.3966(2) 0.0972(19) Uani 1 1 d U . .
O25 O 0.3935(2) 0.4641(3) 0.3912(2) 0.0871(18) Uani 1 1 d U . .
O26 O 0.3189(2) 0.4667(2) 0.34716(18) 0.0665(14) Uani 1 1 d U . .
O27 O 0.3521(3) 0.5022(3) 0.1416(2) 0.113(2) Uani 1 1 d U . .
O28 O 0.6412(3) 0.5963(3) 0.0290(3) 0.117(2) Uani 1 1 d U . .
O29 O 0.7631(2) 0.4016(2) 0.06103(19) 0.0825(17) Uani 1 1 d U . .
O30 O 0.7228(3) 0.3108(3) 0.1154(2) 0.0933(18) Uani 1 1 d U . .
O31 O 0.1847(2) 0.3832(3) 0.5029(2) 0.0924(18) Uani 1 1 d U . .
O32 O 0.2443(2) 0.3979(2) 0.40352(18) 0.0712(15) Uani 1 1 d U . .
O33 O 0.3855(3) 0.3818(3) 0.2524(2) 0.104(2) Uani 1 1 d U . .
O34 O 0.7070(2) 0.5078(3) 0.1344(2) 0.0936(19) Uani 1 1 d U . .
O35 O 0.8665(2) 0.4079(2) 0.06088(18) 0.0760(16) Uani 1 1 d U . .
O36 O 0.9556(2) 0.3350(3) 0.0465(2) 0.0916(18) Uani 1 1 d U . .
O37 O 0.8324(2) 0.0370(3) 0.6335(2) 0.0864(18) Uani 1 1 d U . .
O38 O 0.7562(3) -0.0081(2) 0.6500(2) 0.0958(19) Uani 1 1 d U . .
O39 O 0.6355(3) -0.0271(3) 0.7002(2) 0.103(2) Uani 1 1 d U . .
O40 O 0.5556(2) -0.0637(2) 0.7155(2) 0.0971(19) Uani 1 1 d U . .
O41 O 0.1937(3) 0.5043(3) 0.4107(2) 0.0980(19) Uani 1 1 d U . .
O42 O 0.1771(2) 0.4793(3) 0.3484(2) 0.0879(18) Uani 1 1 d U . .
O43 O 0.2160(3) 0.5134(3) 0.5742(2) 0.112(2) Uani 1 1 d U . .
O44 O 0.1929(3) 0.4922(3) 0.5124(3) 0.115(2) Uani 1 1 d U . .
O45 O 0.8684(2) 0.4761(3) -0.0420(2) 0.0892(19) Uani 1 1 d U . .
O46 O 0.8724(3) 0.3900(3) -0.0364(2) 0.108(2) Uani 1 1 d U . .
O47 O 0.9186(3) 0.2848(3) -0.0167(3) 0.112(2) Uani 1 1 d U . .
O48 O 0.9288(3) 0.1940(3) -0.0031(3) 0.113(2) Uani 1 1 d U . .
C1 C 0.8013(5) 0.3510(5) -0.1003(4) 0.144(4) Uani 1 1 d U . .
H1A H 0.7958 0.3800 -0.1294 0.216 Uiso 1 1 calc R . .
H1B H 0.7912 0.3182 -0.1023 0.216 Uiso 1 1 calc R . .
H1C H 0.8421 0.3470 -0.1026 0.216 Uiso 1 1 calc R . .
C2 C 0.7613(4) 0.3636(5) -0.0473(4) 0.116(3) Uani 1 1 d U . .
H2A H 0.7691 0.3980 -0.0459 0.139 Uiso 1 1 calc R . .
H2B H 0.7198 0.3653 -0.0434 0.139 Uiso 1 1 calc R . .
C3 C 0.7554(4) 0.2710(5) 0.0034(4) 0.100(3) Uani 1 1 d U . .
C4 C 0.7105(5) 0.2644(6) -0.0151(5) 0.153(5) Uani 1 1 d U . .
H4A H 0.6902 0.2941 -0.0315 0.183 Uiso 1 1 calc R . .
C5 C 0.6984(7) 0.2131(8) -0.0079(7) 0.195(6) Uani 1 1 d U . .
H5A H 0.6737 0.2077 -0.0241 0.233 Uiso 1 1 calc R . .
C6 C 0.7229(5) 0.1669(6) 0.0242(5) 0.152(5) Uani 1 1 d U . .
H6A H 0.7124 0.1324 0.0305 0.182 Uiso 1 1 calc R . .
C7 C 0.7644(4) 0.1760(5) 0.0463(4) 0.095(3) Uani 1 1 d U . .
C8 C 0.7796(4) 0.2277(4) 0.0357(4) 0.085(3) Uani 1 1 d U . .
C9 C 0.7883(4) 0.1278(4) 0.0755(4) 0.092(3) Uani 1 1 d U . .
H9A H 0.7728 0.0959 0.0805 0.111 Uiso 1 1 calc R . .
C10 C 0.8457(4) 0.0705(5) 0.1230(4) 0.097(3) Uani 1 1 d U . .
C11 C 0.8620(4) 0.0244(6) 0.1015(4) 0.110(3) Uani 1 1 d U . .
H11A H 0.8636 0.0285 0.0667 0.132 Uiso 1 1 calc R . .
C12 C 0.8751(5) -0.0244(5) 0.1302(5) 0.122(4) Uani 1 1 d U . .
H12A H 0.8849 -0.0535 0.1149 0.147 Uiso 1 1 calc R . .
C13 C 0.8744(4) -0.0330(5) 0.1812(5) 0.115(4) Uani 1 1 d U . .
H13A H 0.8845 -0.0672 0.2001 0.138 Uiso 1 1 calc R . .
C14 C 0.8587(4) 0.0092(5) 0.2034(4) 0.096(3) Uani 1 1 d U . .
H14A H 0.8579 0.0029 0.2383 0.115 Uiso 1 1 calc R . .
C15 C 0.8435(4) 0.0625(5) 0.1772(4) 0.088(3) Uani 1 1 d U . .
C16 C 0.8274(4) 0.1019(4) 0.2478(4) 0.100(3) Uani 1 1 d DU . .
H16A H 0.8680 0.0935 0.2473 0.120 Uiso 1 1 calc R . .
H16B H 0.8045 0.0722 0.2727 0.120 Uiso 1 1 calc R . .
C17 C 0.8020(4) 0.1520(4) 0.2652(4) 0.112(3) Uani 1 1 d DU . .
H17A H 0.7598 0.1583 0.2706 0.134 Uiso 1 1 calc R . .
H17B H 0.8220 0.1827 0.2389 0.134 Uiso 1 1 calc R . .
C18 C 0.8132(6) 0.1417(6) 0.3206(5) 0.180(5) Uani 1 1 d DU . .
H18A H 0.7931 0.1109 0.3466 0.217 Uiso 1 1 calc R . .
H18B H 0.8554 0.1346 0.3150 0.217 Uiso 1 1 calc R . .
C19 C 0.7887(7) 0.1918(6) 0.3403(6) 0.203(6) Uani 1 1 d DU . .
H19A H 0.7483 0.2019 0.3403 0.243 Uiso 1 1 calc R . .
H19B H 0.8127 0.2213 0.3167 0.243 Uiso 1 1 calc R . .
C20 C 0.7892(5) 0.1814(5) 0.3981(4) 0.131(4) Uani 1 1 d U . .
H20G H 0.7610 0.2078 0.4152 0.158 Uiso 1 1 calc R . .
H20A H 0.7758 0.1460 0.4185 0.158 Uiso 1 1 calc R . .
C21 C 0.8504(4) 0.1844(4) 0.4004(4) 0.113(3) Uani 1 1 d U . .
H21A H 0.8773 0.1541 0.3898 0.135 Uiso 1 1 calc R . .
H21B H 0.8671 0.2174 0.3759 0.135 Uiso 1 1 calc R . .
C22 C 0.8882(4) 0.1974(4) 0.4610(4) 0.093(3) Uani 1 1 d U . .
C23 C 0.9379(5) 0.2208(5) 0.4217(4) 0.123(4) Uani 1 1 d U . .
H23A H 0.9417 0.2276 0.3859 0.148 Uiso 1 1 calc R . .
C24 C 0.9827(5) 0.2346(5) 0.4346(6) 0.141(4) Uani 1 1 d U . .
H24A H 1.0161 0.2489 0.4070 0.170 Uiso 1 1 calc R . .
C25 C 0.9791(6) 0.2281(6) 0.4828(6) 0.156(5) Uani 1 1 d U . .
H25A H 1.0094 0.2377 0.4901 0.187 Uiso 1 1 calc R . .
C26 C 0.9269(5) 0.2055(4) 0.5263(4) 0.119(4) Uani 1 1 d U . .
H26A H 0.9230 0.2006 0.5619 0.143 Uiso 1 1 calc R . .
C27 C 0.8832(4) 0.1915(4) 0.5134(4) 0.085(3) Uani 1 1 d U . .
C28 C 0.8028(4) 0.1947(4) 0.5924(4) 0.092(3) Uani 1 1 d U . .
H28A H 0.8150 0.2285 0.5859 0.111 Uiso 1 1 calc R . .
C29 C 0.7539(4) 0.1797(4) 0.6399(4) 0.079(2) Uani 1 1 d U . .
C30 C 0.7368(5) 0.2127(5) 0.6747(5) 0.126(4) Uani 1 1 d U . .
H30A H 0.7594 0.2409 0.6672 0.151 Uiso 1 1 calc R . .
C31 C 0.6882(5) 0.2048(6) 0.7192(5) 0.138(4) Uani 1 1 d U . .
H31A H 0.6760 0.2289 0.7406 0.165 Uiso 1 1 calc R . .
C32 C 0.6559(5) 0.1602(5) 0.7334(4) 0.118(4) Uani 1 1 d U . .
H32A H 0.6243 0.1525 0.7656 0.141 Uiso 1 1 calc R . .
C33 C 0.6723(4) 0.1282(4) 0.6980(4) 0.090(3) Uani 1 1 d U . .
C34 C 0.7221(3) 0.1370(4) 0.6497(4) 0.072(2) Uani 1 1 d U . .
C35 C 0.5989(4) 0.0646(4) 0.7556(4) 0.109(3) Uani 1 1 d U . .
H35A H 0.5749 0.0410 0.7524 0.130 Uiso 1 1 calc R . .
H35B H 0.5730 0.0951 0.7668 0.130 Uiso 1 1 calc R . .
C36 C 0.6277(5) 0.0339(5) 0.7981(4) 0.157(5) Uani 1 1 d U . .
H36A H 0.5973 0.0193 0.8312 0.235 Uiso 1 1 calc R . .
H36B H 0.6484 0.0582 0.8036 0.235 Uiso 1 1 calc R . .
H36C H 0.6553 0.0051 0.7860 0.235 Uiso 1 1 calc R . .
C37 C 0.7621(6) 0.3472(7) 0.2315(6) 0.209(6) Uani 1 1 d U . .
H37A H 0.7444 0.3766 0.2479 0.313 Uiso 1 1 calc R . .
H37B H 0.7820 0.3207 0.2532 0.313 Uiso 1 1 calc R . .
H37C H 0.7317 0.3311 0.2286 0.313 Uiso 1 1 calc R . .
C38 C 0.8045(5) 0.3669(5) 0.1788(5) 0.140(4) Uani 1 1 d U . .
H38A H 0.8341 0.3849 0.1815 0.168 Uiso 1 1 calc R . .
H38B H 0.7843 0.3928 0.1565 0.168 Uiso 1 1 calc R . .
C39 C 0.8775(4) 0.2874(4) 0.1691(3) 0.080(3) Uani 1 1 d U . .
C40 C 0.8987(5) 0.2898(5) 0.2082(4) 0.113(3) Uani 1 1 d U . .
H40A H 0.8819 0.3164 0.2267 0.135 Uiso 1 1 calc R . .
C41 C 0.9431(5) 0.2545(6) 0.2199(5) 0.126(4) Uani 1 1 d U . .
H41A H 0.9574 0.2585 0.2450 0.151 Uiso 1 1 calc R . .
C42 C 0.9662(5) 0.2151(5) 0.1965(4) 0.120(4) Uani 1 1 d U . .
H42A H 0.9975 0.1922 0.2045 0.145 Uiso 1 1 calc R . .
C43 C 0.9435(4) 0.2061(5) 0.1570(4) 0.086(3) Uani 1 1 d U . .
C44 C 0.8999(4) 0.2444(4) 0.1445(3) 0.069(2) Uani 1 1 d U . .
C45 C 0.9715(4) 0.1598(4) 0.1363(4) 0.088(3) Uani 1 1 d U . .
H45A H 1.0036 0.1407 0.1460 0.106 Uiso 1 1 calc R . .
C46 C 0.9860(4) 0.0957(5) 0.0891(4) 0.089(3) Uani 1 1 d U . .
C47 C 0.9985(4) 0.0951(5) 0.0373(5) 0.114(3) Uani 1 1 d U . .
H47A H 0.9866 0.1243 0.0135 0.137 Uiso 1 1 calc R . .
C48 C 1.0295(5) 0.0494(6) 0.0217(5) 0.135(4) Uani 1 1 d U . .
H48A H 1.0414 0.0512 -0.0146 0.162 Uiso 1 1 calc R . .
C49 C 1.0446(5) 0.0024(6) 0.0528(6) 0.142(4) Uani 1 1 d U . .
H49A H 1.0637 -0.0274 0.0396 0.171 Uiso 1 1 calc R . .
C50 C 1.0288(5) 0.0021(6) 0.1081(5) 0.136(4) Uani 1 1 d U . .
H50A H 1.0374 -0.0285 0.1326 0.163 Uiso 1 1 calc R . .
C51 C 0.9995(4) 0.0502(5) 0.1246(5) 0.101(3) Uani 1 1 d U . .
C52 C 1.0013(5) 0.0022(5) 0.2137(4) 0.125(4) Uani 1 1 d U . .
H52A H 1.0438 -0.0074 0.2007 0.149 Uiso 1 1 calc R . .
H52B H 0.9809 -0.0278 0.2169 0.149 Uiso 1 1 calc R . .
C53 C 0.9821(4) 0.0149(4) 0.2694(4) 0.109(3) Uani 1 1 d U . .
H53A H 0.9392 0.0220 0.2828 0.131 Uiso 1 1 calc R . .
H53B H 0.9928 -0.0166 0.2943 0.131 Uiso 1 1 calc R . .
C54 C 1.0092(4) 0.0609(5) 0.2679(4) 0.115(3) Uani 1 1 d U . .
H54A H 0.9887 0.0938 0.2528 0.139 Uiso 1 1 calc R . .
H54B H 1.0503 0.0597 0.2442 0.139 Uiso 1 1 calc R . .
C55 C 1.0075(4) 0.0631(5) 0.3214(4) 0.111(3) Uani 1 1 d U . .
H55A H 1.0336 0.0335 0.3337 0.133 Uiso 1 1 calc R . .
H55B H 0.9674 0.0582 0.3468 0.133 Uiso 1 1 calc R . .
C56 C 1.0259(4) 0.1153(5) 0.3205(4) 0.113(3) Uani 1 1 d U . .
H56A H 0.9931 0.1430 0.3205 0.136 Uiso 1 1 calc R . .
H56B H 1.0591 0.1266 0.2879 0.136 Uiso 1 1 calc R . .
C57 C 1.0438(4) 0.1097(4) 0.3689(4) 0.109(3) Uani 1 1 d U . .
H57A H 1.0770 0.0825 0.3690 0.131 Uiso 1 1 calc R . .
H57B H 1.0559 0.1436 0.3672 0.131 Uiso 1 1 calc R . .
C58 C 1.0003(4) 0.0872(4) 0.4646(4) 0.082(3) Uani 1 1 d U . .
C59 C 1.0517(4) 0.0991(4) 0.4686(4) 0.099(3) Uani 1 1 d U . .
H59A H 1.0836 0.1109 0.4377 0.119 Uiso 1 1 calc R . .
C60 C 1.0553(4) 0.0934(4) 0.5184(4) 0.096(3) Uani 1 1 d U . .
H60A H 1.0899 0.1009 0.5206 0.115 Uiso 1 1 calc R . .
C61 C 1.0089(3) 0.0768(4) 0.5641(4) 0.085(3) Uani 1 1 d U . .
H61A H 1.0105 0.0743 0.5975 0.102 Uiso 1 1 calc R . .
C62 C 0.9592(3) 0.0638(3) 0.5592(3) 0.077(2) Uani 1 1 d U . .
H62A H 0.9289 0.0492 0.5904 0.092 Uiso 1 1 calc R . .
C63 C 0.9521(3) 0.0710(3) 0.5112(3) 0.069(2) Uani 1 1 d U . .
C64 C 0.8947(3) 0.0412(3) 0.4778(3) 0.066(2) Uani 1 1 d U . .
H64A H 0.9312 0.0271 0.4576 0.079 Uiso 1 1 calc R . .
C65 C 0.8412(3) 0.0350(3) 0.4672(3) 0.064(2) Uani 1 1 d U . .
C66 C 0.8517(4) 0.0139(4) 0.4216(3) 0.087(3) Uani 1 1 d U . .
H66A H 0.8906 0.0056 0.4008 0.105 Uiso 1 1 calc R . .
C67 C 0.8057(4) 0.0059(4) 0.4080(4) 0.090(3) Uani 1 1 d U . .
H67A H 0.8135 -0.0099 0.3801 0.109 Uiso 1 1 calc R . .
C68 C 0.7468(4) 0.0220(4) 0.4369(4) 0.091(3) Uani 1 1 d U . .
H68A H 0.7157 0.0190 0.4267 0.110 Uiso 1 1 calc R . .
C69 C 0.7359(4) 0.0417(4) 0.4794(4) 0.077(2) Uani 1 1 d U . .
C70 C 0.7823(3) 0.0494(3) 0.4975(4) 0.068(2) Uani 1 1 d U . .
C71 C 0.6296(4) 0.0603(5) 0.4962(4) 0.122(4) Uani 1 1 d DU . .
H71A H 0.5927 0.0592 0.5264 0.147 Uiso 1 1 calc R . .
H71B H 0.6332 0.0306 0.4809 0.147 Uiso 1 1 calc R . .
C72 C 0.6317(6) 0.1129(5) 0.4553(5) 0.192(6) Uani 1 1 d DU . .
H72A H 0.5986 0.1182 0.4433 0.287 Uiso 1 1 calc R . .
H72B H 0.6681 0.1128 0.4254 0.287 Uiso 1 1 calc R . .
H72C H 0.6298 0.1416 0.4709 0.287 Uiso 1 1 calc R . .
C73 C 0.7791(5) -0.1289(5) 0.6162(5) 0.153(4) Uani 1 1 d U . .
H73A H 0.8185 -0.1457 0.6129 0.230 Uiso 1 1 calc R . .
H73B H 0.7560 -0.1532 0.6134 0.230 Uiso 1 1 calc R . .
H73C H 0.7607 -0.1205 0.6504 0.230 Uiso 1 1 calc R . .
C74 C 0.7823(4) -0.0779(4) 0.5722(4) 0.104(3) Uani 1 1 d U . .
H74A H 0.8069 -0.0540 0.5742 0.125 Uiso 1 1 calc R . .
H74B H 0.8008 -0.0864 0.5377 0.125 Uiso 1 1 calc R . .
C75 C 0.6871(4) -0.0718(4) 0.5614(4) 0.085(3) Uani 1 1 d U . .
C76 C 0.7051(4) -0.1071(5) 0.5298(4) 0.118(4) Uani 1 1 d U . .
H76A H 0.7451 -0.1193 0.5173 0.142 Uiso 1 1 calc R . .
C77 C 0.6654(5) -0.1246(5) 0.5164(5) 0.131(4) Uani 1 1 d U . .
H77A H 0.6788 -0.1467 0.4930 0.157 Uiso 1 1 calc R . .
C78 C 0.6056(5) -0.1100(5) 0.5370(4) 0.119(3) Uani 1 1 d U . .
H78A H 0.5788 -0.1253 0.5300 0.142 Uiso 1 1 calc R . .
C79 C 0.5846(4) -0.0731(4) 0.5678(4) 0.090(3) Uani 1 1 d U . .
C80 C 0.6279(4) -0.0535(4) 0.5801(4) 0.080(3) Uani 1 1 d U . .
C81 C 0.5219(4) -0.0557(4) 0.5846(4) 0.087(3) Uani 1 1 d U . .
H81A H 0.4995 -0.0667 0.5696 0.105 Uiso 1 1 calc R . .
C82 C 0.4321(4) -0.0177(4) 0.6268(3) 0.075(2) Uani 1 1 d U . .
C83 C 0.3952(4) -0.0598(4) 0.6506(4) 0.097(3) Uani 1 1 d U . .
H83A H 0.4119 -0.0950 0.6591 0.116 Uiso 1 1 calc R . .
C84 C 0.3347(4) -0.0507(5) 0.6619(4) 0.101(3) Uani 1 1 d U . .
H84A H 0.3113 -0.0795 0.6758 0.121 Uiso 1 1 calc R . .
C85 C 0.3108(4) -0.0024(5) 0.6532(4) 0.096(3) Uani 1 1 d U . .
H85A H 0.2697 0.0026 0.6622 0.116 Uiso 1 1 calc R . .
C86 C 0.3427(4) 0.0438(5) 0.6308(4) 0.104(3) Uani 1 1 d U . .
H86A H 0.3240 0.0785 0.6249 0.125 Uiso 1 1 calc R . .
C87 C 0.4078(4) 0.0332(5) 0.6174(3) 0.082(3) Uani 1 1 d U . .
C88 C 0.4187(4) 0.1302(5) 0.5923(4) 0.104(3) Uani 1 1 d U . .
H88B H 0.3880 0.1384 0.5763 0.125 Uiso 1 1 calc R . .
H88A H 0.4013 0.1359 0.6280 0.125 Uiso 1 1 calc R . .
C89 C 0.4671(5) 0.1641(5) 0.5597(5) 0.128(4) Uani 1 1 d U . .
H89A H 0.4926 0.1452 0.5330 0.154 Uiso 1 1 calc R . .
H89B H 0.4891 0.1612 0.5831 0.154 Uiso 1 1 calc R . .
C90 C 0.4664(8) 0.2214(8) 0.5302(7) 0.201(9) Uani 1 1 d DU . .
H90A H 0.4409 0.2299 0.5089 0.241 Uiso 1 1 calc R . .
H90B H 0.5061 0.2316 0.5073 0.241 Uiso 1 1 calc R . .
C91 C 0.4417(6) 0.2477(5) 0.5755(6) 0.180(6) Uani 1 1 d DU . .
H91B H 0.4653 0.2352 0.5987 0.216 Uiso 1 1 calc R . .
H91A H 0.4012 0.2386 0.5965 0.216 Uiso 1 1 calc R . .
C92 C 0.4428(5) 0.3111(5) 0.5516(5) 0.149(4) Uani 1 1 d DU . .
H92A H 0.4818 0.3199 0.5257 0.179 Uiso 1 1 calc R . .
H92B H 0.4138 0.3247 0.5338 0.179 Uiso 1 1 calc R . .
C93 C 0.4280(5) 0.3364(5) 0.5982(4) 0.116(3) Uani 1 1 d U . .
H93B H 0.3962 0.3182 0.6285 0.139 Uiso 1 1 calc R . .
H93A H 0.4627 0.3309 0.6088 0.139 Uiso 1 1 calc R . .
C94 C 0.4026(4) 0.4219(5) 0.6214(4) 0.088(3) Uani 1 1 d U . .
C95 C 0.4185(4) 0.3994(4) 0.6685(4) 0.095(3) Uani 1 1 d U . .
H95A H 0.4352 0.3641 0.6758 0.114 Uiso 1 1 calc R . .
C96 C 0.4081(4) 0.4320(5) 0.7028(4) 0.110(3) Uani 1 1 d U . .
H96A H 0.4169 0.4176 0.7341 0.132 Uiso 1 1 calc R . .
C97 C 0.3853(4) 0.4843(5) 0.6921(4) 0.113(3) Uani 1 1 d U . .
H97A H 0.3808 0.5058 0.7147 0.136 Uiso 1 1 calc R . .
C98 C 0.3685(4) 0.5055(5) 0.6460(4) 0.112(3) Uani 1 1 d U . .
H98A H 0.3508 0.5405 0.6395 0.134 Uiso 1 1 calc R . .
C99 C 0.3781(4) 0.4747(5) 0.6106(4) 0.087(3) Uani 1 1 d U . .
C100 C 0.3829(4) 0.5358(5) 0.5325(4) 0.102(3) Uani 1 1 d U . .
H10A H 0.4095 0.5490 0.5414 0.122 Uiso 1 1 calc R . .
C101 C 0.3737(4) 0.5664(4) 0.4824(4) 0.099(3) Uani 1 1 d U . .
C102 C 0.3394(4) 0.5490(4) 0.4616(4) 0.087(3) Uani 1 1 d U . .
C103 C 0.3286(5) 0.5833(5) 0.4135(4) 0.106(3) Uani 1 1 d U . .
C104 C 0.3603(5) 0.6295(5) 0.3897(4) 0.127(4) Uani 1 1 d DU . .
H10B H 0.3554 0.6513 0.3581 0.153 Uiso 1 1 calc R . .
C105 C 0.3964(5) 0.6460(5) 0.4067(5) 0.141(4) Uani 1 1 d U . .
H10L H 0.4173 0.6763 0.3870 0.170 Uiso 1 1 calc R . .
C106 C 0.4010(5) 0.6158(6) 0.4546(5) 0.144(4) Uani 1 1 d U . .
H10C H 0.4227 0.6278 0.4696 0.173 Uiso 1 1 calc R . .
C107 C 0.2699(5) 0.6004(5) 0.3579(4) 0.128(4) Uani 1 1 d DU . .
H10D H 0.3003 0.6231 0.3308 0.154 Uiso 1 1 calc R . .
H10E H 0.2566 0.5812 0.3400 0.154 Uiso 1 1 calc R . .
C108 C 0.2197(6) 0.6341(6) 0.3855(5) 0.170(5) Uani 1 1 d U . .
H10F H 0.2058 0.6612 0.3596 0.256 Uiso 1 1 calc R . .
H10G H 0.2323 0.6511 0.4052 0.256 Uiso 1 1 calc R . .
H10H H 0.1881 0.6120 0.4097 0.256 Uiso 1 1 calc R . .
C109 C 0.6399(6) 0.2263(5) 0.5147(5) 0.183(5) Uani 1 1 d DU . .
H10I H 0.6575 0.2600 0.5008 0.274 Uiso 1 1 calc R . .
H10J H 0.5980 0.2323 0.5330 0.274 Uiso 1 1 calc R . .
H10K H 0.6463 0.2109 0.4856 0.274 Uiso 1 1 calc R . .
C110 C 0.6678(5) 0.1888(5) 0.5528(5) 0.132(4) Uani 1 1 d DU . .
H11G H 0.7054 0.1724 0.5328 0.159 Uiso 1 1 calc R . .
H11H H 0.6760 0.2090 0.5730 0.159 Uiso 1 1 calc R . .
C111 C 0.5793(4) 0.1548(4) 0.6304(4) 0.077(2) Uani 1 1 d U . .
C112 C 0.5615(4) 0.2021(5) 0.6461(4) 0.103(3) Uani 1 1 d U . .
H11B H 0.5836 0.2318 0.6271 0.123 Uiso 1 1 calc R . .
C113 C 0.5089(4) 0.2059(4) 0.6921(4) 0.105(3) Uani 1 1 d U . .
H11C H 0.4979 0.2368 0.7047 0.126 Uiso 1 1 calc R . .
C114 C 0.4751(4) 0.1617(5) 0.7168(4) 0.101(3) Uani 1 1 d U . .
H11D H 0.4399 0.1645 0.7453 0.121 Uiso 1 1 calc R . .
C115 C 0.4913(3) 0.1130(4) 0.7009(3) 0.070(2) Uani 1 1 d U . .
C116 C 0.5453(3) 0.1104(4) 0.6589(3) 0.067(2) Uani 1 1 d U . .
C117 C 0.4506(3) 0.0719(4) 0.7288(3) 0.074(2) Uani 1 1 d U . .
H11E H 0.4174 0.0793 0.7571 0.089 Uiso 1 1 calc R . .
C118 C 0.4064(4) -0.0066(4) 0.7490(3) 0.075(2) Uani 1 1 d U . .
C119 C 0.4192(4) -0.0602(5) 0.7658(4) 0.100(3) Uani 1 1 d U . .
H11F H 0.4589 -0.0729 0.7598 0.120 Uiso 1 1 calc R . .
C120 C 0.3751(4) -0.0990(5) 0.7925(4) 0.112(3) Uani 1 1 d U . .
H12C H 0.3851 -0.1359 0.8025 0.134 Uiso 1 1 calc R . .
C121 C 0.3181(4) -0.0772(5) 0.8020(4) 0.102(3) Uani 1 1 d U . .
H12D H 0.2878 -0.1003 0.8203 0.123 Uiso 1 1 calc R . .
C122 C 0.3025(4) -0.0233(5) 0.7861(3) 0.095(3) Uani 1 1 d U . .
H12E H 0.2627 -0.0107 0.7925 0.114 Uiso 1 1 calc R . .
C123 C 0.3469(4) 0.0134(5) 0.7601(3) 0.083(3) Uani 1 1 d U . .
C124 C 0.2740(4) 0.0875(5) 0.7538(4) 0.105(3) Uani 1 1 d U . .
H12P H 0.2529 0.0769 0.7921 0.126 Uiso 1 1 calc R . .
H12F H 0.2552 0.0733 0.7361 0.126 Uiso 1 1 calc R . .
C125 C 0.2714(4) 0.1466(4) 0.7351(4) 0.106(3) Uani 1 1 d U . .
H12G H 0.2301 0.1612 0.7442 0.127 Uiso 1 1 calc R . .
H12H H 0.2897 0.1569 0.6964 0.127 Uiso 1 1 calc R . .
C126 C 0.3025(5) 0.1703(5) 0.7595(4) 0.122(4) Uani 1 1 d U . .
H12I H 0.3451 0.1625 0.7435 0.146 Uiso 1 1 calc R . .
H12J H 0.2911 0.1528 0.7975 0.146 Uiso 1 1 calc R . .
C127 C 0.2890(5) 0.2308(5) 0.7526(5) 0.134(4) Uani 1 1 d U . .
H12K H 0.2924 0.2474 0.7155 0.161 Uiso 1 1 calc R . .
H12L H 0.2480 0.2376 0.7745 0.161 Uiso 1 1 calc R . .
C128 C 0.3276(4) 0.2585(5) 0.7666(4) 0.115(3) Uani 1 1 d U . .
H12B H 0.3666 0.2599 0.7388 0.139 Uiso 1 1 calc R . .
H12M H 0.3326 0.2364 0.7998 0.139 Uiso 1 1 calc R . .
C129 C 0.3049(5) 0.3152(5) 0.7731(4) 0.115(3) Uani 1 1 d U . .
H12N H 0.2701 0.3140 0.8053 0.138 Uiso 1 1 calc R . .
H12O H 0.3353 0.3315 0.7765 0.138 Uiso 1 1 calc R . .
C130 C 0.2618(4) 0.3962(5) 0.7309(4) 0.097(3) Uani 1 1 d U . .
C131 C 0.2506(4) 0.4168(5) 0.7752(4) 0.105(3) Uani 1 1 d U . .
H13B H 0.2615 0.3966 0.8043 0.126 Uiso 1 1 calc R . .
C132 C 0.2241(5) 0.4654(6) 0.7737(4) 0.122(4) Uani 1 1 d U . .
H13C H 0.2154 0.4787 0.8033 0.147 Uiso 1 1 calc R . .
C133 C 0.2082(5) 0.4980(5) 0.7317(5) 0.133(4) Uani 1 1 d U . .
H13D H 0.1897 0.5325 0.7323 0.159 Uiso 1 1 calc R . .
C134 C 0.2214(5) 0.4764(5) 0.6868(4) 0.121(4) Uani 1 1 d U . .
H13E H 0.2116 0.4976 0.6573 0.146 Uiso 1 1 calc R . .
C135 C 0.2479(4) 0.4256(4) 0.6859(3) 0.080(3) Uani 1 1 d U . .
C136 C 0.2509(4) 0.3607(4) 0.6443(3) 0.080(3) Uani 1 1 d U . .
H13F H 0.2318 0.3416 0.6792 0.096 Uiso 1 1 calc R . .
C137 C 0.2658(3) 0.3327(4) 0.6019(4) 0.077(2) Uani 1 1 d U . .
C138 C 0.2543(4) 0.2773(4) 0.6198(4) 0.099(3) Uani 1 1 d U . .
H13G H 0.2376 0.2617 0.6563 0.119 Uiso 1 1 calc R . .
C139 C 0.2676(4) 0.2464(5) 0.5839(5) 0.112(3) Uani 1 1 d U . .
H13H H 0.2595 0.2104 0.5962 0.135 Uiso 1 1 calc R . .
C140 C 0.2927(4) 0.2688(5) 0.5301(4) 0.102(3) Uani 1 1 d U . .
H14B H 0.3031 0.2477 0.5059 0.122 Uiso 1 1 calc R . .
C141 C 0.3021(4) 0.3216(4) 0.5123(4) 0.076(2) Uani 1 1 d U . .
C142 C 0.2897(3) 0.3535(4) 0.5479(3) 0.069(2) Uani 1 1 d U . .
C143 C 0.3499(4) 0.3223(4) 0.4157(4) 0.116(3) Uani 1 1 d DU . .
H14N H 0.3564 0.3488 0.3815 0.139 Uiso 1 1 calc R . .
H14C H 0.3219 0.2984 0.4193 0.139 Uiso 1 1 calc R . .
C144 C 0.4077(5) 0.2905(5) 0.4170(5) 0.172(5) Uani 1 1 d DU . .
H14D H 0.4243 0.2741 0.3874 0.258 Uiso 1 1 calc R . .
H14E H 0.4008 0.2629 0.4500 0.258 Uiso 1 1 calc R . .
H14F H 0.4350 0.3140 0.4145 0.258 Uiso 1 1 calc R . .
C145 C 0.0817(5) 0.4055(6) 0.5572(5) 0.176(5) Uani 1 1 d U . .
H14G H 0.0559 0.4055 0.5932 0.264 Uiso 1 1 calc R . .
H14H H 0.0662 0.3846 0.5430 0.264 Uiso 1 1 calc R . .
H14I H 0.0840 0.4419 0.5353 0.264 Uiso 1 1 calc R . .
C146 C 0.1461(4) 0.3801(5) 0.5574(4) 0.122(4) Uani 1 1 d U . .
H14J H 0.1611 0.3998 0.5736 0.146 Uiso 1 1 calc R . .
H14K H 0.1445 0.3428 0.5781 0.146 Uiso 1 1 calc R . .
C147 C 0.1799(4) 0.3476(5) 0.4789(4) 0.095(3) Uani 1 1 d U . .
C148 C 0.1477(5) 0.3035(5) 0.5028(4) 0.115(3) Uani 1 1 d U . .
H14L H 0.1252 0.2974 0.5390 0.139 Uiso 1 1 calc R . .
C149 C 0.1473(5) 0.2673(5) 0.4749(5) 0.141(4) Uani 1 1 d U . .
H14M H 0.1277 0.2360 0.4927 0.169 Uiso 1 1 calc R . .
C150 C 0.1767(4) 0.2794(5) 0.4203(5) 0.118(3) Uani 1 1 d U . .
H15A H 0.1752 0.2574 0.4001 0.142 Uiso 1 1 calc R . .
C151 C 0.2092(4) 0.3255(4) 0.3952(4) 0.091(3) Uani 1 1 d U . .
C152 C 0.2122(4) 0.3574(4) 0.4243(4) 0.077(2) Uani 1 1 d U . .
C153 C 0.2403(4) 0.3320(4) 0.3387(4) 0.088(3) Uani 1 1 d U . .
H15B H 0.2401 0.3037 0.3250 0.106 Uiso 1 1 calc R . .
C154 C 0.2929(4) 0.3684(4) 0.2514(4) 0.086(3) Uani 1 1 d U . .
C155 C 0.2575(5) 0.3598(4) 0.2255(4) 0.108(3) Uani 1 1 d U . .
H15C H 0.2170 0.3565 0.2431 0.129 Uiso 1 1 calc R . .
C156 C 0.2857(6) 0.3564(5) 0.1712(5) 0.140(4) Uani 1 1 d U . .
H15D H 0.2629 0.3505 0.1535 0.168 Uiso 1 1 calc R . .
C157 C 0.3433(6) 0.3614(5) 0.1451(5) 0.142(4) Uani 1 1 d U . .
H15E H 0.3600 0.3599 0.1095 0.170 Uiso 1 1 calc R . .
C158 C 0.3787(5) 0.3687(5) 0.1707(4) 0.120(4) Uani 1 1 d U . .
H15F H 0.4194 0.3700 0.1528 0.144 Uiso 1 1 calc R . .
C159 C 0.3534(5) 0.3742(4) 0.2238(4) 0.099(3) Uani 1 1 d U . .
C160 C 0.4475(4) 0.3940(5) 0.2237(4) 0.125(4) Uani 1 1 d U . .
H16C H 0.4493 0.4292 0.1984 0.149 Uiso 1 1 calc R . .
H16D H 0.4690 0.3674 0.2038 0.149 Uiso 1 1 calc R . .
C161 C 0.4748(4) 0.3936(4) 0.2633(4) 0.110(3) Uani 1 1 d U . .
H16Q H 0.4655 0.3610 0.2921 0.132 Uiso 1 1 calc R . .
H16E H 0.4568 0.4240 0.2787 0.132 Uiso 1 1 calc R . .
C162 C 0.5415(5) 0.3959(5) 0.2406(5) 0.157(5) Uani 1 1 d DU . .
H16F H 0.5569 0.3842 0.2699 0.188 Uiso 1 1 calc R . .
H16G H 0.5590 0.3710 0.2181 0.188 Uiso 1 1 calc R . .
C163 C 0.5604(5) 0.4504(5) 0.2088(5) 0.144(4) Uani 1 1 d DU . .
H16N H 0.5431 0.4761 0.2306 0.173 Uiso 1 1 calc R . .
H16H H 0.5472 0.4621 0.1782 0.173 Uiso 1 1 calc R . .
C164 C 0.6326(4) 0.4467(4) 0.1889(4) 0.108(3) Uani 1 1 d DU . .
H16O H 0.6469 0.4333 0.2188 0.130 Uiso 1 1 calc R . .
H16I H 0.6509 0.4242 0.1640 0.130 Uiso 1 1 calc R . .
C165 C 0.6435(4) 0.5049(4) 0.1619(4) 0.101(3) Uani 1 1 d DU . .
H16P H 0.6227 0.5192 0.1365 0.121 Uiso 1 1 calc R . .
H16J H 0.6291 0.5259 0.1883 0.121 Uiso 1 1 calc R . .
C166 C 0.7246(5) 0.5590(5) 0.1117(4) 0.083(3) Uani 1 1 d U . .
C167 C 0.6891(4) 0.6061(5) 0.1185(3) 0.097(3) Uani 1 1 d U . .
H16K H 0.6488 0.6040 0.1385 0.116 Uiso 1 1 calc R . .
C168 C 0.7116(5) 0.6572(5) 0.0962(4) 0.114(4) Uani 1 1 d U . .
H16L H 0.6872 0.6884 0.1022 0.137 Uiso 1 1 calc R . .
C169 C 0.7699(5) 0.6593(5) 0.0658(4) 0.123(4) Uani 1 1 d U . .
H16M H 0.7854 0.6927 0.0497 0.147 Uiso 1 1 calc R . .
C170 C 0.8071(4) 0.6129(5) 0.0579(4) 0.096(3) Uani 1 1 d U . .
H17C H 0.8470 0.6156 0.0370 0.115 Uiso 1 1 calc R . .
C171 C 0.7854(4) 0.5629(5) 0.0808(3) 0.083(3) Uani 1 1 d U . .
C172 C 0.8747(5) 0.5089(4) 0.0792(3) 0.091(3) Uani 1 1 d U . .
H17D H 0.8816 0.5361 0.0908 0.109 Uiso 1 1 calc R . .
C173 C 0.9198(4) 0.4683(5) 0.0715(3) 0.083(3) Uani 1 1 d U . .
C174 C 0.9738(5) 0.4772(5) 0.0745(4) 0.108(3) Uani 1 1 d U . .
H17E H 0.9771 0.5093 0.0808 0.129 Uiso 1 1 calc R . .
C175 C 1.0203(5) 0.4397(5) 0.0682(5) 0.123(4) Uani 1 1 d U . .
H17F H 1.0550 0.4465 0.0708 0.147 Uiso 1 1 calc R . .
C176 C 1.0188(4) 0.3913(5) 0.0581(4) 0.109(3) Uani 1 1 d U . .
H17H H 1.0514 0.3657 0.0533 0.131 Uiso 1 1 calc R . .
C177 C 0.9618(5) 0.3832(5) 0.0556(3) 0.085(3) Uani 1 1 d U . .
C178 C 0.9153(4) 0.4202(4) 0.0623(3) 0.067(2) Uani 1 1 d U . .
C179 C 1.0431(5) 0.3171(5) -0.0289(5) 0.154(4) Uani 1 1 d U . .
H17I H 1.0763 0.2915 -0.0394 0.231 Uiso 1 1 calc R . .
H17J H 1.0573 0.3508 -0.0338 0.231 Uiso 1 1 calc R . .
H17K H 1.0190 0.3224 -0.0507 0.231 Uiso 1 1 calc R . .
C180 C 1.0057(4) 0.2958(5) 0.0303(4) 0.113(3) Uani 1 1 d U . .
H18C H 0.9911 0.2618 0.0354 0.136 Uiso 1 1 calc R . .
H18D H 1.0301 0.2896 0.0524 0.136 Uiso 1 1 calc R . .
C181 C 0.4888(6) 0.4204(6) 0.3953(6) 0.207(6) Uani 1 1 d DU . .
H18E H 0.5230 0.4260 0.4016 0.310 Uiso 1 1 calc R . .
H18F H 0.4971 0.4283 0.3574 0.310 Uiso 1 1 calc R . .
H18G H 0.4799 0.3835 0.4115 0.310 Uiso 1 1 calc R . .
C182 C 0.4369(5) 0.4566(5) 0.4192(5) 0.128(4) Uani 1 1 d DU . .
H18M H 0.4185 0.4406 0.4572 0.154 Uiso 1 1 calc R . .
H18H H 0.4498 0.4911 0.4148 0.154 Uiso 1 1 calc R . .
C183 C 0.4052(4) 0.4972(4) 0.3401(4) 0.083(3) Uani 1 1 d U . .
C184 C 0.4522(4) 0.5305(4) 0.3132(4) 0.101(3) Uani 1 1 d U . .
H18I H 0.4794 0.5311 0.3289 0.121 Uiso 1 1 calc R . .
C185 C 0.4566(5) 0.5629(5) 0.2615(5) 0.120(4) Uani 1 1 d U . .
H18J H 0.4864 0.5864 0.2430 0.144 Uiso 1 1 calc R . .
C186 C 0.4160(4) 0.5599(4) 0.2381(4) 0.109(3) Uani 1 1 d U . .
H18K H 0.4207 0.5806 0.2034 0.131 Uiso 1 1 calc R . .
C187 C 0.3691(4) 0.5274(4) 0.2646(3) 0.078(2) Uani 1 1 d U . .
C188 C 0.3633(3) 0.4951(4) 0.3170(3) 0.070(2) Uani 1 1 d U . .
C189 C 0.3336(4) 0.5270(4) 0.2344(3) 0.076(2) Uani 1 1 d U . .
H18L H 0.3423 0.5509 0.2006 0.091 Uiso 1 1 calc R . .
C190 C 0.2614(4) 0.4995(4) 0.2120(3) 0.082(3) Uani 1 1 d U . .
C191 C 0.2021(4) 0.4967(4) 0.2306(4) 0.095(3) Uani 1 1 d U . .
H19C H 0.1807 0.4969 0.2662 0.114 Uiso 1 1 calc R . .
C192 C 0.1721(5) 0.4935(5) 0.1987(5) 0.128(4) Uani 1 1 d U . .
H19D H 0.1312 0.4906 0.2129 0.154 Uiso 1 1 calc R . .
C193 C 0.2027(5) 0.4946(5) 0.1463(5) 0.134(4) Uani 1 1 d U . .
H19E H 0.1822 0.4938 0.1245 0.161 Uiso 1 1 calc R . .
C194 C 0.2643(5) 0.4971(5) 0.1246(4) 0.123(4) Uani 1 1 d U . .
H19G H 0.2856 0.4971 0.0890 0.148 Uiso 1 1 calc R . .
C195 C 0.2919(5) 0.4995(4) 0.1588(4) 0.102(3) Uani 1 1 d U . .
C196 C 0.3834(5) 0.5083(5) 0.0848(5) 0.147(4) Uani 1 1 d U . .
H19H H 0.3662 0.5400 0.0647 0.176 Uiso 1 1 calc R . .
H19I H 0.3794 0.4771 0.0748 0.176 Uiso 1 1 calc R . .
C197 C 0.4477(5) 0.5139(5) 0.0714(5) 0.148(4) Uani 1 1 d DU . .
H19F H 0.4681 0.5178 0.0332 0.177 Uiso 1 1 calc R . .
H19J H 0.4651 0.4812 0.0901 0.177 Uiso 1 1 calc R . .
C198 C 0.4574(6) 0.5616(6) 0.0864(6) 0.175(5) Uani 1 1 d DU . .
H19M H 0.4318 0.5930 0.0760 0.210 Uiso 1 1 calc R . .
H19K H 0.4484 0.5536 0.1247 0.210 Uiso 1 1 calc R . .
C199 C 0.5214(6) 0.5721(6) 0.0570(6) 0.177(5) Uani 1 1 d U . .
H19N H 0.5462 0.5385 0.0611 0.212 Uiso 1 1 calc R . .
H19L H 0.5280 0.5873 0.0192 0.212 Uiso 1 1 calc R . .
C200 C 0.5376(6) 0.6102(6) 0.0786(5) 0.164(5) Uani 1 1 d U . .
H20B H 0.5432 0.5909 0.1123 0.197 Uiso 1 1 calc R . .
H20C H 0.5050 0.6378 0.0859 0.197 Uiso 1 1 calc R . .
C201 C 0.5941(5) 0.6373(5) 0.0406(5) 0.142(4) Uani 1 1 d U . .
H20D H 0.5881 0.6593 0.0078 0.170 Uiso 1 1 calc R . .
H20E H 0.6039 0.6604 0.0571 0.170 Uiso 1 1 calc R . .
C202 C 0.6966(5) 0.6110(5) -0.0086(4) 0.095(3) Uani 1 1 d U . .
C203 C 0.7055(5) 0.6645(5) -0.0347(5) 0.124(4) Uani 1 1 d U . .
H20F H 0.6751 0.6919 -0.0286 0.149 Uiso 1 1 calc R . .
C204 C 0.7614(6) 0.6748(6) -0.0699(5) 0.129(4) Uani 1 1 d U . .
H20H H 0.7687 0.7106 -0.0871 0.155 Uiso 1 1 calc R . .
C205 C 0.8058(5) 0.6376(5) -0.0812(4) 0.116(4) Uani 1 1 d U . .
H20I H 0.8426 0.6465 -0.1071 0.140 Uiso 1 1 calc R . .
C206 C 0.7955(5) 0.5851(5) -0.0532(4) 0.097(3) Uani 1 1 d U . .
H20J H 0.8269 0.5584 -0.0584 0.116 Uiso 1 1 calc R . .
C207 C 0.7414(4) 0.5709(5) -0.0185(3) 0.075(2) Uani 1 1 d U . .
C208 C 0.6878(4) 0.4938(4) 0.0189(3) 0.076(2) Uani 1 1 d U . .
H20K H 0.6593 0.5165 0.0061 0.091 Uiso 1 1 calc R . .
C209 C 0.6722(4) 0.4400(4) 0.0470(3) 0.069(2) Uani 1 1 d U . .
C210 C 0.6126(4) 0.4315(4) 0.0544(3) 0.090(3) Uani 1 1 d U . .
H21C H 0.5880 0.4596 0.0416 0.108 Uiso 1 1 calc R . .
C211 C 0.5930(4) 0.3820(5) 0.0802(4) 0.100(3) Uani 1 1 d U . .
H21D H 0.5555 0.3761 0.0827 0.120 Uiso 1 1 calc R . .
C212 C 0.6268(4) 0.3396(5) 0.1030(4) 0.096(3) Uani 1 1 d U . .
H21E H 0.6111 0.3068 0.1231 0.116 Uiso 1 1 calc R . .
C213 C 0.6843(4) 0.3476(4) 0.0950(3) 0.076(2) Uani 1 1 d U . .
C214 C 0.7062(3) 0.3988(4) 0.0671(3) 0.065(2) Uani 1 1 d U . .
C215 C 0.6977(6) 0.2592(6) 0.1537(6) 0.174(5) Uani 1 1 d DU . .
H21P H 0.6589 0.2705 0.1766 0.209 Uiso 1 1 calc R . .
H21F H 0.6902 0.2407 0.1317 0.209 Uiso 1 1 calc R . .
C216 C 0.7229(11) 0.2160(9) 0.1904(9) 0.281(15) Uani 1 1 d DU . .
H21G H 0.6967 0.1876 0.2084 0.421 Uiso 1 1 calc R . .
H21H H 0.7270 0.2306 0.2164 0.421 Uiso 1 1 calc R . .
H21I H 0.7611 0.2018 0.1701 0.421 Uiso 1 1 calc R . .
C217 C 0.8058(4) -0.0322(5) 0.7117(4) 0.132(4) Uani 1 1 d U . .
H21J H 0.7754 -0.0568 0.7301 0.198 Uiso 1 1 calc R . .
H21K H 0.8033 -0.0097 0.7341 0.198 Uiso 1 1 calc R . .
H21L H 0.8441 -0.0520 0.7034 0.198 Uiso 1 1 calc R . .
C218 C 0.7973(4) 0.0018(4) 0.6615(4) 0.085(3) Uani 1 1 d U . .
C219 C 0.6181(5) -0.1074(6) 0.7623(5) 0.173(5) Uani 1 1 d U . .
H21M H 0.5888 -0.1330 0.7767 0.260 Uiso 1 1 calc R . .
H21N H 0.6194 -0.0946 0.7907 0.260 Uiso 1 1 calc R . .
H21O H 0.6564 -0.1244 0.7457 0.260 Uiso 1 1 calc R . .
C220 C 0.6026(4) -0.0622(5) 0.7225(4) 0.095(3) Uani 1 1 d U . .
C221 C 0.1325(6) 0.5592(6) 0.5532(5) 0.183(6) Uani 1 1 d U . .
H22A H 0.1327 0.5802 0.5760 0.274 Uiso 1 1 calc R . .
H22B H 0.0967 0.5410 0.5690 0.274 Uiso 1 1 calc R . .
H22C H 0.1341 0.5824 0.5188 0.274 Uiso 1 1 calc R . .
C222 C 0.1855(6) 0.5183(5) 0.5468(5) 0.125(4) Uani 1 1 d U . .
C223 C 0.0968(5) 0.5235(5) 0.4054(5) 0.156(5) Uani 1 1 d U . .
H22D H 0.0905 0.5412 0.4328 0.234 Uiso 1 1 calc R . .
H22E H 0.0712 0.4947 0.4194 0.234 Uiso 1 1 calc R . .
H22F H 0.0879 0.5490 0.3757 0.234 Uiso 1 1 calc R . .
C224 C 0.1609(5) 0.5008(4) 0.3866(4) 0.095(3) Uani 1 1 d U . .
C225 C 0.9384(4) 0.4407(4) -0.1128(3) 0.112(3) Uani 1 1 d U . .
H22G H 0.9508 0.4766 -0.1262 0.168 Uiso 1 1 calc R . .
H22H H 0.9236 0.4334 -0.1372 0.168 Uiso 1 1 calc R . .
H22I H 0.9717 0.4154 -0.1094 0.168 Uiso 1 1 calc R . .
C226 C 0.8906(4) 0.4356(5) -0.0594(4) 0.085(3) Uani 1 1 d U . .
C227 C 0.9588(6) 0.2494(6) -0.0928(5) 0.181(5) Uani 1 1 d U . .
H22J H 0.9758 0.2152 -0.1003 0.272 Uiso 1 1 calc R . .
H22K H 0.9891 0.2742 -0.1084 0.272 Uiso 1 1 calc R . .
H22L H 0.9278 0.2633 -0.1076 0.272 Uiso 1 1 calc R . .
C228 C 0.9319(5) 0.2421(6) -0.0294(4) 0.100(3) Uani 1 1 d U . .
O49 O 0.1487(2) 0.1160(2) 0.6720(2) 0.0927(18) Uani 1 1 d U . .
O50 O 0.5442(2) 0.7040(3) 0.1793(2) 0.106(2) Uani 1 1 d U . .
O51 O 1.1310(6) 0.2541(6) 0.2785(6) 0.289 Uiso 1 1 d . . .

loop_
_atom_site_aniso_label
_atom_site_aniso_U_11
_atom_site_aniso_U_22
_atom_site_aniso_U_33
_atom_site_aniso_U_23
_atom_site_aniso_U_13
_atom_site_aniso_U_12
Nd1 0.0827(3) 0.1121(5) 0.0541(3) -0.0130(3) -0.0185(2) -0.0444(3)
Nd2 0.0503(2) 0.0810(4) 0.0818(3) -0.0205(3) -0.0173(2) -0.0173(2)
Nd3 0.0903(3) 0.0912(4) 0.0547(3) -0.0202(3) -0.0323(2) -0.0123(3)
Zn1 0.0793(6) 0.1118(9) 0.0558(6) -0.0109(6) -0.0246(5) -0.0439(6)
Zn2 0.0727(6) 0.1153(10) 0.0646(6) -0.0315(6) -0.0093(5) -0.0383(6)
Zn3 0.0536(5) 0.0835(8) 0.0726(6) -0.0266(6) -0.0171(5) -0.0187(5)
Zn4 0.0517(5) 0.0784(8) 0.0796(6) -0.0282(6) -0.0117(5) -0.0185(5)
Zn5 0.1009(7) 0.0798(8) 0.0596(6) -0.0207(5) -0.0357(5) -0.0149(6)
Zn6 0.0809(6) 0.0907(8) 0.0534(5) -0.0156(5) -0.0284(5) -0.0233(6)
N1 0.073(4) 0.099(6) 0.071(4) -0.022(4) -0.014(4) -0.029(4)
N2 0.067(4) 0.076(5) 0.085(5) -0.017(4) -0.029(4) -0.021(4)
N3 0.064(4) 0.080(5) 0.076(4) -0.020(4) -0.013(3) -0.017(4)
N4 0.058(4) 0.075(5) 0.072(4) -0.027(4) -0.025(3) -0.017(3)
N5 0.064(4) 0.089(5) 0.087(4) -0.037(4) -0.020(3) -0.024(4)
N6 0.106(5) 0.088(6) 0.074(5) -0.018(4) -0.033(4) -0.025(4)
N7 0.052(4) 0.085(5) 0.065(4) -0.018(4) -0.008(3) -0.020(4)
N8 0.109(5) 0.076(5) 0.060(4) -0.014(4) -0.040(4) -0.014(4)
N9 0.084(4) 0.083(5) 0.070(5) -0.012(4) -0.032(4) -0.026(4)
N10 0.079(4) 0.098(6) 0.061(4) -0.016(4) -0.026(3) -0.025(4)
N11 0.089(4) 0.081(5) 0.048(4) -0.012(3) -0.031(3) 0.000(4)
N12 0.088(4) 0.095(6) 0.057(4) -0.025(4) -0.026(3) -0.018(4)
O1 0.117(4) 0.098(5) 0.081(4) -0.013(4) -0.043(3) -0.040(4)
O2 0.075(3) 0.109(5) 0.073(3) -0.029(3) -0.021(3) -0.036(3)
O3 0.083(4) 0.098(5) 0.080(4) -0.024(4) -0.022(3) -0.020(3)
O4 0.105(4) 0.105(5) 0.077(4) -0.022(3) -0.034(3) -0.023(4)
O5 0.070(3) 0.107(5) 0.081(4) -0.049(3) -0.019(3) -0.022(3)
O6 0.065(3) 0.123(5) 0.069(4) -0.024(3) -0.010(3) -0.017(3)
O7 0.100(4) 0.105(5) 0.060(3) -0.028(3) -0.020(3) -0.016(4)
O8 0.066(3) 0.109(5) 0.059(3) -0.023(3) -0.019(3) -0.029(3)
O9 0.107(4) 0.100(5) 0.088(4) -0.033(4) -0.028(4) -0.003(4)
O10 0.067(3) 0.130(5) 0.087(4) -0.023(4) -0.009(3) -0.037(3)
O11 0.058(3) 0.078(4) 0.067(3) -0.032(3) -0.017(3) -0.011(3)
O12 0.070(3) 0.107(5) 0.103(4) -0.031(4) -0.040(3) -0.019(3)
O13 0.076(3) 0.088(4) 0.088(4) -0.018(3) -0.012(3) -0.034(3)
O14 0.058(3) 0.086(4) 0.076(3) -0.034(3) -0.016(3) -0.023(3)
O15 0.059(3) 0.101(5) 0.101(4) -0.029(4) -0.025(3) -0.003(3)
O16 0.122(4) 0.107(5) 0.072(4) -0.022(4) -0.052(3) -0.008(4)
O17 0.092(3) 0.073(4) 0.051(3) -0.019(3) -0.027(3) -0.010(3)
O18 0.092(4) 0.107(5) 0.076(4) -0.036(4) -0.033(3) -0.015(3)
O19 0.056(3) 0.087(4) 0.116(4) -0.030(4) -0.017(3) -0.006(3)
O20 0.050(3) 0.081(4) 0.088(4) -0.039(3) -0.004(3) -0.012(3)
O21 0.075(3) 0.102(5) 0.101(4) -0.020(4) -0.026(3) -0.023(4)
O22 0.119(4) 0.101(5) 0.099(4) -0.045(4) -0.048(4) -0.001(4)
O23 0.118(4) 0.100(5) 0.060(3) -0.021(3) -0.033(3) -0.035(4)
O24 0.124(4) 0.093(5) 0.085(4) -0.021(4) -0.050(4) -0.008(4)
O25 0.102(4) 0.103(5) 0.077(4) -0.019(3) -0.053(3) -0.014(3)
O26 0.077(3) 0.080(4) 0.054(3) -0.005(3) -0.033(3) -0.031(3)
O27 0.128(5) 0.160(6) 0.052(4) -0.034(4) -0.027(3) -0.007(4)
O28 0.116(5) 0.120(6) 0.116(5) -0.037(4) -0.039(4) -0.005(4)
O29 0.084(3) 0.111(5) 0.072(3) -0.010(3) -0.040(3) -0.043(3)
O30 0.105(4) 0.097(5) 0.074(4) -0.007(3) -0.020(3) -0.045(4)
O31 0.091(4) 0.131(5) 0.058(4) -0.020(4) -0.027(3) -0.023(4)
O32 0.085(3) 0.089(4) 0.047(3) -0.011(3) -0.026(3) -0.026(3)
O33 0.083(4) 0.135(6) 0.101(4) -0.035(4) -0.031(3) -0.017(4)
O34 0.090(4) 0.123(5) 0.077(4) -0.029(4) -0.024(3) -0.034(4)
O35 0.074(3) 0.100(4) 0.068(3) -0.016(3) -0.032(3) -0.031(3)
O36 0.078(4) 0.104(5) 0.081(4) -0.005(4) -0.021(3) -0.026(4)
O37 0.064(3) 0.111(5) 0.082(4) -0.003(3) -0.033(3) -0.021(3)
O38 0.087(4) 0.067(4) 0.126(5) 0.003(3) -0.044(4) -0.020(3)
O39 0.085(4) 0.117(5) 0.101(4) -0.002(4) -0.031(3) -0.042(4)
O40 0.059(3) 0.097(5) 0.116(4) -0.003(4) -0.022(3) -0.018(3)
O41 0.115(4) 0.103(5) 0.094(4) -0.041(4) -0.052(4) 0.010(4)
O42 0.082(4) 0.114(5) 0.080(4) -0.031(4) -0.037(3) -0.005(3)
O43 0.124(5) 0.140(6) 0.081(4) -0.045(4) -0.043(4) 0.007(4)
O44 0.109(4) 0.151(6) 0.095(4) -0.052(4) -0.040(4) 0.007(4)
O45 0.079(4) 0.112(5) 0.070(4) -0.011(4) -0.017(3) -0.030(4)
O46 0.152(5) 0.110(5) 0.064(4) -0.016(4) -0.027(3) -0.047(4)
O47 0.110(4) 0.114(6) 0.100(5) -0.023(4) -0.013(4) -0.042(4)
O48 0.139(5) 0.131(6) 0.073(4) -0.042(4) -0.025(4) -0.019(5)
C1 0.187(8) 0.151(9) 0.112(7) -0.042(6) -0.063(6) -0.016(7)
C2 0.134(7) 0.129(8) 0.093(6) -0.015(6) -0.046(6) -0.034(6)
C3 0.109(6) 0.118(8) 0.089(6) -0.026(6) -0.040(5) -0.031(6)
C4 0.166(8) 0.169(10) 0.162(8) -0.035(7) -0.097(7) -0.028(7)
C5 0.210(10) 0.197(11) 0.214(10) -0.056(8) -0.094(8) -0.054(8)
C6 0.155(8) 0.161(9) 0.176(8) -0.039(7) -0.084(7) -0.049(7)
C7 0.100(6) 0.103(7) 0.108(6) -0.030(6) -0.050(5) -0.036(5)
C8 0.090(5) 0.098(7) 0.078(5) -0.021(5) -0.033(5) -0.028(5)
C9 0.100(6) 0.092(7) 0.084(6) -0.025(5) -0.016(5) -0.039(5)
C10 0.067(5) 0.119(8) 0.105(7) -0.023(6) -0.022(5) -0.030(5)
C11 0.097(6) 0.125(8) 0.111(7) -0.049(7) -0.016(5) -0.027(6)
C12 0.121(7) 0.099(8) 0.138(8) -0.034(7) -0.024(6) -0.025(6)
C13 0.104(6) 0.106(8) 0.122(7) -0.027(6) -0.016(6) -0.031(6)
C14 0.081(5) 0.097(7) 0.098(6) -0.013(6) -0.018(5) -0.030(5)
C15 0.063(5) 0.106(7) 0.089(6) -0.018(6) -0.012(4) -0.036(5)
C16 0.102(6) 0.107(7) 0.086(6) -0.017(5) -0.027(5) -0.025(5)
C17 0.123(6) 0.113(8) 0.095(6) -0.021(6) -0.029(5) -0.029(6)
C18 0.192(9) 0.183(10) 0.130(8) -0.032(7) -0.029(7) -0.004(8)
C19 0.212(10) 0.198(11) 0.184(10) -0.027(8) -0.062(8) -0.031(8)
C20 0.168(8) 0.143(8) 0.105(7) -0.028(6) -0.061(6) -0.040(6)
C21 0.131(7) 0.107(7) 0.094(6) -0.028(5) -0.027(5) -0.019(6)
C22 0.088(6) 0.101(7) 0.085(6) -0.017(5) -0.019(5) -0.030(5)
C23 0.134(7) 0.115(8) 0.111(7) -0.012(6) -0.039(6) -0.022(6)
C24 0.130(7) 0.138(8) 0.145(8) -0.019(7) -0.029(7) -0.052(6)
C25 0.147(8) 0.173(9) 0.159(8) -0.025(7) -0.062(7) -0.051(7)
C26 0.117(6) 0.127(8) 0.123(7) -0.025(6) -0.041(6) -0.043(6)
C27 0.086(5) 0.086(6) 0.089(6) -0.021(5) -0.026(5) -0.032(5)
C28 0.097(6) 0.091(7) 0.106(6) -0.043(6) -0.035(5) -0.020(5)
C29 0.075(5) 0.088(6) 0.078(5) -0.029(5) -0.026(5) -0.004(5)
C30 0.142(7) 0.131(8) 0.126(7) -0.056(6) -0.040(6) -0.035(6)
C31 0.141(7) 0.153(9) 0.142(8) -0.086(7) -0.031(6) -0.025(7)
C32 0.126(7) 0.134(8) 0.101(6) -0.048(6) -0.031(5) -0.018(6)
C33 0.079(5) 0.113(7) 0.094(6) -0.033(6) -0.037(5) -0.014(5)
C34 0.059(5) 0.087(6) 0.081(6) -0.026(5) -0.029(4) -0.011(4)
C35 0.097(6) 0.126(8) 0.097(6) -0.020(6) -0.031(5) -0.016(5)
C36 0.159(8) 0.162(9) 0.130(7) -0.014(7) -0.041(6) -0.028(7)
C37 0.204(10) 0.216(11) 0.217(10) -0.048(8) -0.086(8) -0.026(8)
C38 0.142(7) 0.154(9) 0.107(7) -0.021(7) -0.044(6) 0.010(7)
C39 0.082(5) 0.094(7) 0.070(5) -0.028(5) -0.026(5) -0.009(5)
C40 0.136(7) 0.107(8) 0.122(7) -0.049(6) -0.061(6) -0.007(6)
C41 0.149(8) 0.134(8) 0.123(7) -0.061(7) -0.067(6) 0.013(7)
C42 0.129(7) 0.134(8) 0.112(7) -0.025(6) -0.060(6) -0.011(6)
C43 0.090(6) 0.097(7) 0.082(6) -0.020(5) -0.033(5) -0.027(5)
C44 0.069(5) 0.073(6) 0.063(5) -0.016(5) -0.010(4) -0.029(5)
C45 0.083(5) 0.094(7) 0.087(6) -0.009(5) -0.031(5) -0.026(5)
C46 0.074(5) 0.102(7) 0.079(6) -0.026(6) -0.010(5) -0.010(5)
C47 0.107(6) 0.133(8) 0.104(7) -0.040(6) -0.033(5) -0.004(6)
C48 0.129(7) 0.151(9) 0.120(7) -0.037(7) -0.032(6) -0.016(7)
C49 0.139(7) 0.142(9) 0.138(8) -0.055(7) -0.024(6) -0.011(7)
C50 0.127(7) 0.138(9) 0.137(8) -0.041(7) -0.037(6) -0.008(6)
C51 0.093(6) 0.111(8) 0.105(7) -0.046(6) -0.019(5) -0.023(5)
C52 0.120(6) 0.129(8) 0.126(7) -0.038(7) -0.037(6) -0.018(6)
C53 0.115(6) 0.115(7) 0.102(6) -0.021(6) -0.043(5) -0.019(6)
C54 0.114(6) 0.133(8) 0.103(7) -0.013(6) -0.044(5) -0.033(6)
C55 0.113(6) 0.127(8) 0.094(6) -0.021(6) -0.038(5) -0.023(6)
C56 0.124(6) 0.125(8) 0.090(6) -0.019(6) -0.033(5) -0.029(6)
C57 0.091(6) 0.133(8) 0.096(6) -0.033(6) -0.009(5) -0.034(5)
C58 0.071(5) 0.105(7) 0.072(5) -0.017(5) -0.032(5) -0.006(5)
C59 0.075(5) 0.127(7) 0.098(6) -0.022(5) -0.023(5) -0.037(5)
C60 0.074(5) 0.120(7) 0.108(6) -0.027(5) -0.042(5) -0.021(5)
C61 0.062(5) 0.112(7) 0.087(6) -0.026(5) -0.032(4) -0.012(5)
C62 0.053(4) 0.094(6) 0.070(5) -0.019(5) -0.007(4) -0.010(4)
C63 0.059(5) 0.085(6) 0.067(5) -0.027(4) -0.014(4) -0.017(4)
C64 0.048(4) 0.064(5) 0.084(5) -0.015(4) -0.022(4) -0.010(4)
C65 0.072(5) 0.059(5) 0.059(5) -0.018(4) -0.017(4) -0.010(4)
C66 0.092(5) 0.082(6) 0.084(6) -0.039(5) -0.010(5) -0.015(5)
C67 0.095(6) 0.106(7) 0.089(6) -0.033(5) -0.045(5) -0.012(5)
C68 0.098(6) 0.100(7) 0.095(6) -0.036(5) -0.047(5) -0.008(5)
C69 0.068(5) 0.073(6) 0.083(6) -0.014(5) -0.026(5) -0.002(4)
C70 0.060(5) 0.066(6) 0.079(5) -0.006(4) -0.029(4) -0.019(4)
C71 0.109(6) 0.140(8) 0.138(7) -0.032(6) -0.058(6) -0.028(6)
C72 0.181(9) 0.207(11) 0.203(9) -0.060(8) -0.083(8) -0.006(8)
C73 0.120(7) 0.129(8) 0.182(8) -0.014(7) -0.038(6) -0.014(6)
C74 0.075(5) 0.083(7) 0.137(7) -0.021(6) -0.021(5) -0.009(5)
C75 0.069(5) 0.091(6) 0.104(6) -0.053(5) -0.011(5) -0.018(5)
C76 0.087(6) 0.125(8) 0.145(7) -0.055(6) -0.024(6) -0.015(6)
C77 0.123(7) 0.134(8) 0.141(7) -0.073(6) -0.025(6) -0.007(6)
C78 0.108(7) 0.123(8) 0.135(7) -0.057(6) -0.028(6) -0.023(6)
C79 0.086(6) 0.084(6) 0.105(6) -0.051(5) -0.018(5) -0.009(5)
C80 0.068(5) 0.069(6) 0.099(6) -0.041(5) -0.008(5) -0.006(5)
C81 0.079(6) 0.099(7) 0.101(6) -0.056(5) -0.023(5) -0.012(5)
C82 0.066(5) 0.086(6) 0.086(5) -0.035(5) -0.026(4) -0.016(5)
C83 0.081(5) 0.112(7) 0.109(6) -0.042(5) -0.030(5) -0.018(5)
C84 0.086(6) 0.109(7) 0.113(6) -0.033(6) -0.023(5) -0.035(5)
C85 0.078(5) 0.132(8) 0.097(6) -0.035(6) -0.031(5) -0.039(6)
C86 0.105(6) 0.126(8) 0.095(6) -0.036(5) -0.046(5) -0.002(6)
C87 0.067(5) 0.113(7) 0.082(5) -0.039(5) -0.026(4) -0.017(5)
C88 0.103(6) 0.098(7) 0.121(7) -0.023(6) -0.052(5) -0.009(6)
C89 0.143(7) 0.127(8) 0.134(7) -0.016(6) -0.077(6) -0.024(6)
C90 0.189(10) 0.212(11) 0.206(10) -0.031(9) -0.110(9) 0.010(7)
C91 0.179(8) 0.181(10) 0.187(9) -0.033(7) -0.112(7) 0.050(7)
C92 0.156(8) 0.175(9) 0.151(8) -0.048(7) -0.079(7) -0.025(7)
C93 0.122(6) 0.119(8) 0.118(7) -0.039(6) -0.053(5) 0.000(6)
C94 0.090(5) 0.113(7) 0.076(6) -0.029(6) -0.033(5) -0.026(5)
C95 0.096(6) 0.095(7) 0.102(6) -0.017(6) -0.048(5) -0.014(5)
C96 0.124(7) 0.136(8) 0.102(6) -0.044(6) -0.059(5) -0.019(6)
C97 0.126(7) 0.133(8) 0.113(7) -0.051(6) -0.057(6) -0.018(6)
C98 0.133(7) 0.110(7) 0.114(7) -0.050(6) -0.045(6) -0.017(6)
C99 0.101(6) 0.098(7) 0.079(6) -0.017(5) -0.046(5) -0.026(5)
C100 0.127(6) 0.109(7) 0.094(6) -0.032(6) -0.049(5) -0.033(6)
C101 0.122(6) 0.083(7) 0.099(6) -0.016(5) -0.039(5) -0.034(5)
C102 0.109(6) 0.090(7) 0.080(6) -0.033(5) -0.035(5) -0.025(5)
C103 0.140(7) 0.100(7) 0.087(6) -0.021(6) -0.045(6) -0.026(6)
C104 0.175(8) 0.090(7) 0.101(7) -0.007(6) -0.043(6) -0.011(6)
C105 0.181(8) 0.125(8) 0.141(8) -0.025(7) -0.074(7) -0.042(7)
C106 0.167(8) 0.139(9) 0.142(8) -0.037(7) -0.054(7) -0.042(7)
C107 0.154(7) 0.134(8) 0.103(7) -0.016(6) -0.065(6) -0.008(6)
C108 0.174(8) 0.150(9) 0.180(9) -0.050(7) -0.060(7) 0.013(7)
C109 0.185(9) 0.181(10) 0.195(9) -0.033(8) -0.072(7) -0.056(7)
C110 0.138(7) 0.118(8) 0.169(8) -0.014(6) -0.085(6) -0.043(6)
C111 0.074(5) 0.074(6) 0.095(6) -0.026(5) -0.030(5) -0.020(5)
C112 0.089(6) 0.099(7) 0.123(7) -0.026(6) -0.033(5) -0.025(5)
C113 0.104(6) 0.091(7) 0.144(7) -0.056(6) -0.049(6) -0.005(5)
C114 0.075(5) 0.114(7) 0.122(7) -0.054(6) -0.031(5) 0.003(5)
C115 0.066(5) 0.077(6) 0.072(5) -0.039(5) -0.016(4) -0.004(4)
C116 0.063(5) 0.081(6) 0.070(5) -0.032(5) -0.027(4) -0.007(5)
C117 0.065(5) 0.074(6) 0.082(5) -0.026(5) -0.017(4) -0.011(5)
C118 0.067(5) 0.076(6) 0.070(5) -0.013(5) -0.016(4) -0.005(5)
C119 0.078(5) 0.106(7) 0.103(6) -0.024(6) -0.013(5) -0.020(5)
C120 0.094(6) 0.107(7) 0.121(7) -0.012(6) -0.025(5) -0.030(6)
C121 0.073(5) 0.100(7) 0.110(6) -0.011(6) -0.007(5) -0.031(5)
C122 0.070(5) 0.111(7) 0.088(6) -0.013(5) -0.014(4) -0.017(5)
C123 0.065(5) 0.098(7) 0.079(5) -0.019(5) -0.018(4) -0.013(5)
C124 0.085(6) 0.119(8) 0.105(6) -0.029(6) -0.025(5) -0.012(5)
C125 0.078(5) 0.097(7) 0.139(7) -0.026(6) -0.040(5) -0.002(5)
C126 0.131(7) 0.127(8) 0.140(7) -0.050(6) -0.069(6) -0.017(6)
C127 0.137(7) 0.151(9) 0.151(8) -0.046(7) -0.079(6) -0.025(6)
C128 0.121(6) 0.126(8) 0.113(6) -0.028(6) -0.061(5) -0.002(6)
C129 0.138(7) 0.118(8) 0.100(6) -0.030(6) -0.053(6) -0.008(6)
C130 0.101(6) 0.103(7) 0.091(6) -0.029(6) -0.035(5) -0.004(5)
C131 0.131(7) 0.126(8) 0.069(5) -0.040(6) -0.042(5) 0.010(6)
C132 0.151(7) 0.135(8) 0.085(6) -0.038(6) -0.049(6) 0.011(7)
C133 0.174(8) 0.135(8) 0.097(6) -0.058(6) -0.049(6) 0.017(6)
C134 0.147(7) 0.126(8) 0.098(6) -0.040(6) -0.053(6) 0.012(6)
C135 0.101(6) 0.087(7) 0.054(5) -0.018(5) -0.035(4) 0.006(5)
C136 0.089(5) 0.106(7) 0.054(5) -0.023(5) -0.032(4) -0.009(5)
C137 0.080(5) 0.090(6) 0.073(5) -0.013(5) -0.032(4) -0.029(5)
C138 0.131(6) 0.100(7) 0.075(5) -0.011(5) -0.044(5) -0.030(6)
C139 0.135(7) 0.108(7) 0.106(7) -0.023(6) -0.050(6) -0.027(6)
C140 0.108(6) 0.112(8) 0.110(7) -0.043(6) -0.047(5) -0.017(6)
C141 0.082(5) 0.081(6) 0.077(6) -0.016(5) -0.041(5) -0.010(5)
C142 0.072(5) 0.078(6) 0.059(5) -0.009(5) -0.029(4) -0.014(4)
C143 0.124(7) 0.125(8) 0.129(7) -0.066(6) -0.060(6) 0.011(6)
C144 0.176(8) 0.174(10) 0.171(9) -0.065(7) -0.045(7) -0.021(7)
C145 0.161(8) 0.191(10) 0.166(8) -0.056(7) -0.043(7) -0.005(7)
C146 0.126(7) 0.150(8) 0.092(6) -0.034(6) -0.035(6) -0.015(6)
C147 0.091(6) 0.112(7) 0.086(6) -0.014(6) -0.032(5) -0.036(5)
C148 0.132(7) 0.134(8) 0.083(6) -0.014(6) -0.035(5) -0.044(6)
C149 0.148(7) 0.145(8) 0.143(8) -0.032(7) -0.042(6) -0.069(6)
C150 0.121(6) 0.121(8) 0.111(7) -0.025(6) -0.028(6) -0.040(6)
C151 0.085(5) 0.102(7) 0.088(6) -0.019(5) -0.028(5) -0.024(5)
C152 0.071(5) 0.095(7) 0.071(6) -0.022(5) -0.021(4) -0.023(5)
C153 0.086(5) 0.107(7) 0.095(6) -0.035(5) -0.044(5) -0.022(5)
C154 0.089(6) 0.097(7) 0.085(6) -0.034(5) -0.033(5) -0.017(5)
C155 0.122(6) 0.123(7) 0.102(6) -0.043(6) -0.049(6) -0.018(5)
C156 0.154(8) 0.153(9) 0.143(8) -0.060(7) -0.064(7) -0.017(7)
C157 0.172(8) 0.160(9) 0.117(7) -0.057(6) -0.053(7) -0.026(7)
C158 0.122(7) 0.133(8) 0.106(7) -0.045(6) -0.027(6) -0.017(6)
C159 0.110(6) 0.123(7) 0.084(6) -0.039(5) -0.042(5) -0.015(5)
C160 0.099(6) 0.141(8) 0.117(7) -0.032(6) -0.020(6) -0.011(6)
C161 0.081(5) 0.131(8) 0.126(7) -0.041(6) -0.032(5) -0.022(5)
C162 0.140(8) 0.162(9) 0.163(8) -0.038(7) -0.051(7) -0.007(7)
C163 0.138(7) 0.139(9) 0.136(8) -0.031(7) -0.025(6) -0.019(7)
C164 0.107(6) 0.122(8) 0.096(6) -0.045(6) -0.013(5) -0.030(6)
C165 0.090(6) 0.127(8) 0.087(6) -0.030(5) -0.031(5) -0.007(5)
C166 0.101(6) 0.098(7) 0.069(5) -0.023(5) -0.050(5) -0.009(6)
C167 0.102(6) 0.133(8) 0.067(5) -0.029(6) -0.042(5) -0.002(6)
C168 0.136(7) 0.125(8) 0.105(7) -0.046(6) -0.060(6) 0.003(6)
C169 0.127(7) 0.134(8) 0.121(7) -0.033(6) -0.046(6) -0.033(6)
C170 0.095(6) 0.111(7) 0.098(6) -0.034(6) -0.044(5) -0.016(6)
C171 0.080(6) 0.113(7) 0.068(5) -0.018(5) -0.031(4) -0.029(5)
C172 0.099(6) 0.108(7) 0.088(6) -0.024(5) -0.044(5) -0.032(5)
C173 0.083(6) 0.102(7) 0.078(5) -0.016(5) -0.035(4) -0.037(5)
C174 0.107(6) 0.116(8) 0.115(6) -0.023(6) -0.046(5) -0.037(6)
C175 0.113(7) 0.127(8) 0.149(8) -0.035(7) -0.055(6) -0.040(6)
C176 0.095(6) 0.118(8) 0.110(6) -0.012(6) -0.038(5) -0.023(6)
C177 0.105(6) 0.096(7) 0.065(5) -0.010(5) -0.033(5) -0.042(6)
C178 0.062(5) 0.077(6) 0.061(5) -0.007(4) -0.022(4) -0.020(5)
C179 0.134(7) 0.169(9) 0.149(8) -0.049(7) -0.018(6) -0.041(7)
C180 0.090(6) 0.139(8) 0.114(7) -0.026(6) -0.041(5) -0.013(6)
C181 0.211(10) 0.217(11) 0.213(10) -0.061(8) -0.083(8) -0.034(8)
C182 0.124(7) 0.146(8) 0.143(7) -0.053(6) -0.061(6) -0.017(6)
C183 0.074(5) 0.101(7) 0.075(6) -0.024(5) -0.025(5) -0.008(5)
C184 0.103(6) 0.109(7) 0.104(6) -0.024(5) -0.045(5) -0.025(5)
C185 0.122(6) 0.130(8) 0.119(7) -0.025(6) -0.037(6) -0.054(6)
C186 0.126(6) 0.118(7) 0.087(6) -0.017(5) -0.038(5) -0.034(6)
C187 0.081(5) 0.091(6) 0.064(5) -0.011(5) -0.021(4) -0.029(5)
C188 0.064(4) 0.088(6) 0.067(5) -0.013(4) -0.031(4) -0.022(4)
C189 0.083(5) 0.094(6) 0.045(4) -0.003(4) -0.024(4) -0.020(5)
C190 0.096(6) 0.099(7) 0.060(5) -0.023(5) -0.038(5) -0.002(5)
C191 0.096(6) 0.121(7) 0.078(5) -0.014(5) -0.052(5) -0.003(5)
C192 0.121(7) 0.162(9) 0.102(7) -0.024(6) -0.049(6) -0.007(6)
C193 0.137(7) 0.180(9) 0.107(7) -0.025(6) -0.077(6) -0.008(6)
C194 0.142(7) 0.156(8) 0.093(6) -0.035(6) -0.064(6) -0.006(6)
C195 0.092(6) 0.135(8) 0.085(6) -0.016(5) -0.048(5) -0.007(5)
C196 0.148(8) 0.167(9) 0.128(8) -0.043(7) -0.048(6) -0.007(7)
C197 0.136(7) 0.169(9) 0.131(8) -0.042(7) -0.033(6) -0.017(7)
C198 0.167(9) 0.180(10) 0.169(9) -0.060(8) -0.025(7) -0.038(7)
C199 0.157(8) 0.202(10) 0.182(9) -0.068(8) -0.045(7) -0.035(7)
C200 0.150(8) 0.168(9) 0.166(9) -0.049(7) -0.042(7) -0.010(7)
C201 0.146(8) 0.151(9) 0.137(8) -0.038(7) -0.052(6) -0.026(7)
C202 0.116(7) 0.100(7) 0.081(6) -0.024(5) -0.040(5) -0.024(6)
C203 0.130(7) 0.129(8) 0.123(7) -0.031(6) -0.047(6) -0.027(6)
C204 0.149(8) 0.139(8) 0.110(7) -0.026(6) -0.054(6) -0.027(7)
C205 0.129(7) 0.125(8) 0.109(7) -0.030(6) -0.048(6) -0.026(6)
C206 0.114(6) 0.101(7) 0.083(6) -0.020(5) -0.041(5) -0.020(6)
C207 0.083(5) 0.093(7) 0.061(5) -0.016(5) -0.038(4) -0.016(5)
C208 0.089(5) 0.094(7) 0.058(5) -0.025(5) -0.033(4) -0.017(5)
C209 0.068(5) 0.081(6) 0.062(5) -0.010(4) -0.028(4) -0.015(5)
C210 0.079(5) 0.124(7) 0.069(5) -0.015(5) -0.029(4) -0.019(5)
C211 0.085(5) 0.110(7) 0.106(6) -0.024(6) -0.026(5) -0.030(6)
C212 0.091(6) 0.110(7) 0.088(6) -0.015(5) -0.025(5) -0.038(5)
C213 0.075(5) 0.094(7) 0.057(5) -0.004(5) -0.025(4) -0.026(5)
C214 0.063(5) 0.083(6) 0.053(4) -0.013(4) -0.021(4) -0.023(5)
C215 0.174(8) 0.165(10) 0.175(9) -0.027(7) -0.062(7) -0.016(7)
C216 0.293(17) 0.293(18) 0.284(17) -0.076(10) -0.124(11) -0.039(10)
C217 0.113(6) 0.146(8) 0.126(7) -0.004(6) -0.051(6) -0.013(6)
C218 0.064(5) 0.105(7) 0.085(6) -0.026(5) -0.025(5) -0.003(5)
C219 0.149(8) 0.179(10) 0.182(9) 0.006(7) -0.077(7) -0.034(7)
C220 0.076(6) 0.105(7) 0.094(6) 0.011(5) -0.044(5) -0.012(5)
C221 0.185(9) 0.196(10) 0.177(9) -0.061(7) -0.085(7) 0.033(8)
C222 0.141(8) 0.131(8) 0.100(7) -0.050(7) -0.033(6) 0.012(7)
C223 0.145(8) 0.187(9) 0.142(8) -0.064(7) -0.056(6) 0.021(7)
C224 0.101(6) 0.104(7) 0.085(6) -0.025(5) -0.039(6) -0.002(5)
C225 0.113(6) 0.137(8) 0.082(6) -0.022(5) -0.024(5) -0.032(6)
C226 0.093(6) 0.090(7) 0.071(6) -0.014(5) -0.028(5) -0.021(6)
C227 0.211(9) 0.189(10) 0.116(8) -0.051(7) -0.015(7) -0.022(7)
C228 0.104(6) 0.112(8) 0.074(6) -0.019(6) -0.026(5) 0.000(6)
O49 0.116(4) 0.088(4) 0.081(4) -0.019(3) -0.048(3) 0.001(3)
O50 0.074(3) 0.115(5) 0.115(4) -0.033(4) -0.019(3) 0.000(3)

loop_
_atom_type_symbol
_atom_type_description
_atom_type_scat_dispersion_real
_atom_type_scat_dispersion_imag
_atom_type_scat_source
C C 0.0033 0.0016 'International Tables Vol C Tables 4.2.6.8 and 6.1.1.4'
H H 0.0000 0.0000 'International Tables Vol C Tables 4.2.6.8 and 6.1.1.4'
N N 0.0061 0.0033 'International Tables Vol C Tables 4.2.6.8 and 6.1.1.4'
O O 0.0106 0.0060 'International Tables Vol C Tables 4.2.6.8 and 6.1.1.4'
Nd Nd -0.1943 3.0179 'International Tables Vol C Tables 4.2.6.8 and 6.1.1.4'
Zn Zn 0.2839 1.4301 'International Tables Vol C Tables 4.2.6.8 and 6.1.1.4'

loop_
_citation_id
_citation_doi
_citation_year
1 10.1016/j.saa.2024.124468 2024

loop_
_geom_angle_atom_site_label_1
_geom_angle_atom_site_label_2
_geom_angle_atom_site_label_3
_geom_angle
_geom_angle_site_symmetry_1
_geom_angle_site_symmetry_3
_geom_angle_publ_flag
O47 Nd1 O46 68.9(2) . . ?
O47 Nd1 O2 70.2(2) . . ?
O46 Nd1 O2 118.79(19) . . ?
O47 Nd1 O35 116.8(2) . . ?
O46 Nd1 O35 71.12(19) . . ?
O2 Nd1 O35 170.04(16) . . ?
O47 Nd1 O8 79.3(2) . . ?
O46 Nd1 O8 144.0(2) . . ?
O2 Nd1 O8 61.86(17) . . ?
O35 Nd1 O8 111.20(16) . . ?
O47 Nd1 O29 142.3(2) . . ?
O46 Nd1 O29 76.2(2) . . ?
O2 Nd1 O29 117.56(16) . . ?
O35 Nd1 O29 61.98(16) . . ?
O8 Nd1 O29 138.13(16) . . ?
O47 Nd1 O1 82.2(2) . . ?
O46 Nd1 O1 70.7(2) . . ?
O2 Nd1 O1 60.32(19) . . ?
O35 Nd1 O1 126.03(19) . . ?
O8 Nd1 O1 122.18(19) . . ?
O29 Nd1 O1 72.90(17) . . ?
O47 Nd1 O36 69.2(2) . . ?
O46 Nd1 O36 83.56(19) . . ?
O2 Nd1 O36 120.5(2) . . ?
O35 Nd1 O36 59.4(2) . . ?
O8 Nd1 O36 69.33(17) . . ?
O29 Nd1 O36 121.32(19) . . ?
O1 Nd1 O36 147.00(17) . . ?
O47 Nd1 O7 130.5(2) . . ?
O46 Nd1 O7 136.3(2) . . ?
O2 Nd1 O7 104.94(18) . . ?
O35 Nd1 O7 65.19(17) . . ?
O8 Nd1 O7 57.9(2) . . ?
O29 Nd1 O7 85.19(19) . . ?
O1 Nd1 O7 140.07(17) . . ?
O36 Nd1 O7 72.92(17) . . ?
O47 Nd1 O30 136.0(2) . . ?
O46 Nd1 O30 122.8(2) . . ?
O2 Nd1 O30 67.77(18) . . ?
O35 Nd1 O30 106.62(17) . . ?
O8 Nd1 O30 91.72(18) . . ?
O29 Nd1 O30 56.46(18) . . ?
O1 Nd1 O30 66.50(17) . . ?
O36 Nd1 O30 146.47(17) . . ?
O7 Nd1 O30 73.57(17) . . ?
O47 Nd1 Zn2 57.89(18) . . ?
O46 Nd1 Zn2 126.07(17) . . ?
O2 Nd1 Zn2 35.35(13) . . ?
O35 Nd1 Zn2 140.83(12) . . ?
O8 Nd1 Zn2 32.56(12) . . ?
O29 Nd1 Zn2 148.69(11) . . ?
O1 Nd1 Zn2 92.82(15) . . ?
O36 Nd1 Zn2 85.85(15) . . ?
O7 Nd1 Zn2 89.06(16) . . ?
O30 Nd1 Zn2 92.41(15) . . ?
O47 Nd1 Zn1 124.03(18) . . ?
O46 Nd1 Zn1 56.75(17) . . ?
O2 Nd1 Zn1 148.14(13) . . ?
O35 Nd1 Zn1 35.01(12) . . ?
O8 Nd1 Zn1 142.95(12) . . ?
O29 Nd1 Zn1 32.65(11) . . ?
O1 Nd1 Zn1 91.55(15) . . ?
O36 Nd1 Zn1 91.13(16) . . ?
O7 Nd1 Zn1 86.82(15) . . ?
O30 Nd1 Zn1 88.24(15) . . ?
Zn2 Nd1 Zn1 175.47(2) . . ?
O39 Nd2 O38 71.08(19) . . ?
O39 Nd2 O5 117.01(19) . . ?
O38 Nd2 O5 71.17(19) . . ?
O39 Nd2 O11 145.05(19) . . ?
O38 Nd2 O11 76.25(17) . . ?
O5 Nd2 O11 61.32(17) . . ?
O39 Nd2 O20 70.21(19) . . ?
O38 Nd2 O20 117.80(19) . . ?
O5 Nd2 O20 170.67(19) . . ?
O11 Nd2 O20 116.72(17) . . ?
O39 Nd2 O14 77.15(19) . . ?
O38 Nd2 O14 145.14(18) . . ?
O5 Nd2 O14 112.87(18) . . ?
O11 Nd2 O14 137.42(17) . . ?
O20 Nd2 O14 61.69(17) . . ?
O39 Nd2 O19 84.0(2) . . ?
O38 Nd2 O19 70.87(19) . . ?
O5 Nd2 O19 126.31(17) . . ?
O11 Nd2 O19 73.78(17) . . ?
O20 Nd2 O19 58.39(16) . . ?
O14 Nd2 O19 120.08(17) . . ?
O39 Nd2 O12 135.80(18) . . ?
O38 Nd2 O12 124.63(19) . . ?
O5 Nd2 O12 107.13(17) . . ?
O11 Nd2 O12 58.27(15) . . ?
O20 Nd2 O12 66.18(16) . . ?
O14 Nd2 O12 88.37(16) . . ?
O19 Nd2 O12 67.58(18) . . ?
O39 Nd2 O6 69.3(2) . . ?
O38 Nd2 O6 83.05(19) . . ?
O5 Nd2 O6 57.72(17) . . ?
O11 Nd2 O6 119.01(17) . . ?
O20 Nd2 O6 123.70(16) . . ?
O14 Nd2 O6 72.43(15) . . ?
O19 Nd2 O6 147.60(18) . . ?
O12 Nd2 O6 144.81(18) . . ?
O39 Nd2 O13 125.9(2) . . ?
O38 Nd2 O13 136.27(18) . . ?
O5 Nd2 O13 65.34(17) . . ?
O11 Nd2 O13 86.74(17) . . ?
O20 Nd2 O13 105.86(16) . . ?
O14 Nd2 O13 57.04(17) . . ?
O19 Nd2 O13 141.92(17) . . ?
O12 Nd2 O13 74.33(17) . . ?
O6 Nd2 O13 70.48(17) . . ?
O39 Nd2 Zn4 57.33(13) . . ?
O38 Nd2 Zn4 126.70(13) . . ?
O5 Nd2 Zn4 143.28(13) . . ?
O11 Nd2 Zn4 146.51(11) . . ?
O20 Nd2 Zn4 34.28(12) . . ?
O14 Nd2 Zn4 32.76(13) . . ?
O19 Nd2 Zn4 90.26(11) . . ?
O12 Nd2 Zn4 88.56(11) . . ?
O6 Nd2 Zn4 90.26(11) . . ?
O13 Nd2 Zn4 88.56(11) . . ?
O39 Nd2 Zn3 126.63(13) . . ?
O38 Nd2 Zn3 57.70(13) . . ?
O5 Nd2 Zn3 34.74(13) . . ?
O11 Nd2 Zn3 31.75(11) . . ?
O20 Nd2 Zn3 146.51(12) . . ?
O14 Nd2 Zn3 143.42(13) . . ?
O19 Nd2 Zn3 92.23(11) . . ?
O12 Nd2 Zn3 88.97(11) . . ?
O6 Nd2 Zn3 89.62(11) . . ?
O13 Nd2 Zn3 87.20(11) . . ?
Zn4 Nd2 Zn3 175.54(3) . . ?
O44 Nd3 O41 69.7(2) . . ?
O44 Nd3 O23 71.2(2) . . ?
O41 Nd3 O23 117.3(2) . . ?
O44 Nd3 O32 117.9(2) . . ?
O41 Nd3 O32 71.89(19) . . ?
O23 Nd3 O32 169.72(19) . . ?
O44 Nd3 O26 143.9(2) . . ?
O41 Nd3 O26 77.17(18) . . ?
O23 Nd3 O26 114.10(17) . . ?
O32 Nd3 O26 61.94(16) . . ?
O44 Nd3 O17 78.18(19) . . ?
O41 Nd3 O17 145.04(18) . . ?
O23 Nd3 O17 61.76(19) . . ?
O32 Nd3 O17 113.84(18) . . ?
O26 Nd3 O17 137.11(16) . . ?
O44 Nd3 O24 84.1(2) . . ?
O41 Nd3 O24 70.0(2) . . ?
O23 Nd3 O24 58.91(19) . . ?
O32 Nd3 O24 124.45(17) . . ?
O26 Nd3 O24 71.24(17) . . ?
O17 Nd3 O24 120.67(18) . . ?
O44 Nd3 O31 69.9(2) . . ?
O41 Nd3 O31 81.66(19) . . ?
O23 Nd3 O31 125.95(18) . . ?
O32 Nd3 O31 57.69(17) . . ?
O26 Nd3 O31 119.53(17) . . ?
O17 Nd3 O31 74.59(16) . . ?
O24 Nd3 O31 146.90(19) . . ?
O44 Nd3 O18 125.4(2) . . ?
O41 Nd3 O18 136.55(18) . . ?
O23 Nd3 O18 106.00(18) . . ?
O32 Nd3 O18 65.26(16) . . ?
O26 Nd3 O18 88.68(17) . . ?
O17 Nd3 O18 56.47(17) . . ?
O24 Nd3 O18 143.04(17) . . ?
O31 Nd3 O18 70.01(17) . . ?
O44 Nd3 O25 136.8(2) . . ?
O41 Nd3 O25 125.88(19) . . ?
O23 Nd3 O25 65.99(17) . . ?
O32 Nd3 O25 105.30(16) . . ?
O26 Nd3 O25 57.21(14) . . ?
O17 Nd3 O25 87.14(16) . . ?
O24 Nd3 O25 68.93(18) . . ?
O31 Nd3 O25 144.09(19) . . ?
O18 Nd3 O25 74.11(17) . . ?
O44 Nd3 Zn6 125.92(14) . . ?
O41 Nd3 Zn6 58.02(14) . . ?
O23 Nd3 Zn6 144.73(13) . . ?
O32 Nd3 Zn6 34.82(12) . . ?
O26 Nd3 Zn6 32.62(10) . . ?
O17 Nd3 Zn6 144.50(13) . . ?
O24 Nd3 Zn6 90.12(13) . . ?
O31 Nd3 Zn6 89.08(12) . . ?
O18 Nd3 Zn6 88.49(11) . . ?
O25 Nd3 Zn6 88.44(11) . . ?
O44 Nd3 Zn5 58.27(14) . . ?
O41 Nd3 Zn5 126.14(14) . . ?
O23 Nd3 Zn5 34.57(13) . . ?
O32 Nd3 Zn5 144.55(12) . . ?
O26 Nd3 Zn5 144.60(10) . . ?
O17 Nd3 Zn5 32.77(13) . . ?
O24 Nd3 Zn5 90.94(13) . . ?
O31 Nd3 Zn5 92.26(12) . . ?
O18 Nd3 Zn5 88.20(11) . . ?
O25 Nd3 Zn5 88.12(11) . . ?
Zn6 Nd3 Zn5 175.78(3) . . ?
O29 Zn1 O45 115.2(3) . . ?
O29 Zn1 N10 130.3(2) . . ?
O45 Zn1 N10 110.7(3) . . ?
O29 Zn1 N12 92.4(3) . . ?
O45 Zn1 N12 96.2(2) . . ?
N10 Zn1 N12 100.9(3) . . ?
O29 Zn1 O35 76.9(2) . . ?
O45 Zn1 O35 87.8(2) . . ?
N10 Zn1 O35 86.8(3) . . ?
N12 Zn1 O35 169.3(3) . . ?
O29 Zn1 Nd1 42.68(17) . . ?
O45 Zn1 Nd1 86.5(2) . . ?
N10 Zn1 Nd1 126.3(2) . . ?
N12 Zn1 Nd1 128.4(2) . . ?
O35 Zn1 Nd1 41.82(14) . . ?
O48 Zn2 O8 116.9(3) . . ?
O48 Zn2 N1 105.1(3) . . ?
O8 Zn2 N1 132.8(2) . . ?
O48 Zn2 N3 98.6(3) . . ?
O8 Zn2 N3 91.2(3) . . ?
N1 Zn2 N3 103.3(3) . . ?
O48 Zn2 O2 88.0(3) . . ?
O8 Zn2 O2 74.6(2) . . ?
N1 Zn2 O2 86.9(3) . . ?
N3 Zn2 O2 165.8(3) . . ?
O48 Zn2 Nd1 88.0(2) . . ?
O8 Zn2 Nd1 41.14(15) . . ?
N1 Zn2 Nd1 126.7(2) . . ?
N3 Zn2 Nd1 126.0(2) . . ?
O2 Zn2 Nd1 41.27(14) . . ?
O11 Zn3 O37 114.4(2) . . ?
O11 Zn3 N4 92.7(2) . . ?
O37 Zn3 N4 97.1(2) . . ?
O11 Zn3 N2 126.9(2) . . ?
O37 Zn3 N2 113.7(2) . . ?
N4 Zn3 N2 102.5(3) . . ?
O11 Zn3 O5 75.4(2) . . ?
O37 Zn3 O5 85.6(2) . . ?
N4 Zn3 O5 167.8(2) . . ?
N2 Zn3 O5 87.2(3) . . ?
O11 Zn3 Nd2 40.71(14) . . ?
O37 Zn3 Nd2 86.19(15) . . ?
N4 Zn3 Nd2 126.61(17) . . ?
N2 Zn3 Nd2 124.83(19) . . ?
O5 Zn3 Nd2 41.47(15) . . ?
O14 Zn4 O40 114.3(2) . . ?
O14 Zn4 N5 128.4(2) . . ?
O40 Zn4 N5 113.5(3) . . ?
O14 Zn4 O20 77.2(2) . . ?
O40 Zn4 O20 86.4(2) . . ?
N5 Zn4 O20 87.4(2) . . ?
O14 Zn4 N7 89.6(2) . . ?
O40 Zn4 N7 96.0(2) . . ?
N5 Zn4 N7 103.7(3) . . ?
O20 Zn4 N7 166.4(2) . . ?
O14 Zn4 Nd2 42.27(15) . . ?
O40 Zn4 Nd2 85.66(15) . . ?
N5 Zn4 Nd2 126.31(19) . . ?
O20 Zn4 Nd2 42.22(15) . . ?
N7 Zn4 Nd2 124.51(18) . . ?
O17 Zn5 N6 128.0(3) . . ?
O17 Zn5 O43 115.4(2) . . ?
N6 Zn5 O43 112.5(3) . . ?
O17 Zn5 O23 76.1(2) . . ?
N6 Zn5 O23 87.9(3) . . ?
O43 Zn5 O23 86.7(2) . . ?
O17 Zn5 N8 90.9(3) . . ?
N6 Zn5 N8 103.3(3) . . ?
O43 Zn5 N8 95.7(3) . . ?
O23 Zn5 N8 166.4(3) . . ?
O17 Zn5 Nd3 41.94(15) . . ?
N6 Zn5 Nd3 126.2(2) . . ?
O43 Zn5 Nd3 86.47(18) . . ?
O23 Zn5 Nd3 41.50(15) . . ?
N8 Zn5 Nd3 125.2(2) . . ?
O26 Zn6 O42 114.6(2) . . ?
O26 Zn6 N9 127.0(2) . . ?
O42 Zn6 N9 114.4(2) . . ?
O26 Zn6 O32 76.62(19) . . ?
O42 Zn6 O32 87.6(2) . . ?
N9 Zn6 O32 86.7(3) . . ?
O26 Zn6 N11 91.1(2) . . ?
O42 Zn6 N11 96.0(2) . . ?
N9 Zn6 N11 102.5(3) . . ?
O32 Zn6 N11 167.6(2) . . ?
O26 Zn6 Nd3 41.80(14) . . ?
O42 Zn6 Nd3 86.54(16) . . ?
N9 Zn6 Nd3 125.26(19) . . ?
O32 Zn6 Nd3 42.16(14) . . ?
N11 Zn6 Nd3 126.05(19) . . ?
C9 N1 C10 115.4(8) . . ?
C9 N1 Zn2 124.0(7) . . ?
C10 N1 Zn2 119.0(6) . . ?
C28 N2 C27 118.5(8) . . ?
C28 N2 Zn3 121.8(6) . . ?
C27 N2 Zn3 119.0(6) . . ?
C45 N3 C46 116.6(8) . . ?
C45 N3 Zn2 122.4(7) . . ?
C46 N3 Zn2 121.0(6) . . ?
C64 N4 C63 116.7(6) . . ?
C64 N4 Zn3 124.2(5) . . ?
C63 N4 Zn3 119.1(5) . . ?
C81 N5 C82 114.0(7) . . ?
C81 N5 Zn4 124.7(6) . . ?
C82 N5 Zn4 120.9(6) . . ?
C100 N6 C99 114.1(8) . . ?
C100 N6 Zn5 124.0(6) . . ?
C99 N6 Zn5 121.0(6) . . ?
C117 N7 C118 119.4(7) . . ?
C117 N7 Zn4 123.6(6) . . ?
C118 N7 Zn4 116.9(6) . . ?
C136 N8 C135 116.8(8) . . ?
C136 N8 Zn5 123.3(6) . . ?
C135 N8 Zn5 119.7(6) . . ?
C153 N9 C154 115.9(8) . . ?
C153 N9 Zn6 122.2(7) . . ?
C154 N9 Zn6 120.6(6) . . ?
C172 N10 C171 116.2(8) . . ?
C172 N10 Zn1 120.8(7) . . ?
C171 N10 Zn1 121.0(5) . . ?
C189 N11 C190 120.8(7) . . ?
C189 N11 Zn6 122.6(5) . . ?
C190 N11 Zn6 116.6(6) . . ?
C208 N12 C207 118.6(7) . . ?
C208 N12 Zn1 119.3(7) . . ?
C207 N12 Zn1 122.1(5) . . ?
C3 O1 C2 115.8(7) . . ?
C3 O1 Nd1 117.5(6) . . ?
C2 O1 Nd1 126.1(5) . . ?
C8 O2 Zn2 123.3(6) . . ?
C8 O2 Nd1 129.6(6) . . ?
Zn2 O2 Nd1 103.38(19) . . ?
C15 O3 C16 114.2(8) . . ?
C22 O4 C21 118.2(7) . . ?
C34 O5 Zn3 121.6(5) . . ?
C34 O5 Nd2 133.2(5) . . ?
Zn3 O5 Nd2 103.8(2) . . ?
C33 O6 C35 116.9(7) . . ?
C33 O6 Nd2 118.2(5) . . ?
C35 O6 Nd2 124.9(6) . . ?
C39 O7 C38 120.6(7) . . ?
C39 O7 Nd1 112.9(5) . . ?
C38 O7 Nd1 121.6(6) . . ?
C44 O8 Zn2 126.9(6) . . ?
C44 O8 Nd1 125.5(5) . . ?
Zn2 O8 Nd1 106.3(2) . . ?
C51 O9 C52 119.6(9) . . ?
C58 O10 C57 117.3(6) . . ?
C70 O11 Zn3 126.1(4) . . ?
C70 O11 Nd2 123.2(4) . . ?
Zn3 O11 Nd2 107.5(2) . . ?
C69 O12 C71 117.2(7) . . ?
C69 O12 Nd2 111.9(5) . . ?
C71 O12 Nd2 125.4(5) . . ?
C111 O13 C110 123.9(8) . . ?
C111 O13 Nd2 108.7(5) . . ?
C110 O13 Nd2 121.1(6) . . ?
C116 O14 Zn4 129.4(5) . . ?
C116 O14 Nd2 121.0(4) . . ?
Zn4 O14 Nd2 105.0(3) . . ?
C123 O15 C124 118.5(7) . . ?
C130 O16 C129 115.6(8) . . ?
C142 O17 Zn5 127.7(5) . . ?
C142 O17 Nd3 123.0(4) . . ?
Zn5 O17 Nd3 105.3(2) . . ?
C141 O18 C143 121.2(8) . . ?
C141 O18 Nd3 111.1(5) . . ?
C143 O18 Nd3 121.8(5) . . ?
C75 O19 C74 117.3(7) . . ?
C75 O19 Nd2 118.1(5) . . ?
C74 O19 Nd2 124.6(5) . . ?
C80 O20 Zn4 127.0(5) . . ?
C80 O20 Nd2 128.4(5) . . ?
Zn4 O20 Nd2 103.5(2) . . ?
C87 O21 C88 120.1(7) . . ?
C94 O22 C93 118.2(8) . . ?
C102 O23 Zn5 123.9(5) . . ?
C102 O23 Nd3 131.3(5) . . ?
Zn5 O23 Nd3 103.9(2) . . ?
C103 O24 C107 114.1(8) . . ?
C103 O24 Nd3 118.5(6) . . ?
C107 O24 Nd3 127.0(5) . . ?
C183 O25 C182 119.7(7) . . ?
C183 O25 Nd3 111.3(4) . . ?
C182 O25 Nd3 123.7(5) . . ?
C188 O26 Zn6 127.3(4) . . ?
C188 O26 Nd3 124.8(4) . . ?
Zn6 O26 Nd3 105.6(2) . . ?
C195 O27 C196 115.8(8) . . ?
C202 O28 C201 119.2(10) . . ?
C214 O29 Zn1 127.0(5) . . ?
C214 O29 Nd1 124.9(5) . . ?
Zn1 O29 Nd1 104.7(2) . . ?
C213 O30 C215 116.1(7) . . ?
C213 O30 Nd1 112.3(5) . . ?
C215 O30 Nd1 127.0(7) . . ?
C147 O31 C146 117.8(8) . . ?
C147 O31 Nd3 117.4(5) . . ?
C146 O31 Nd3 124.7(6) . . ?
C152 O32 Zn6 122.9(5) . . ?
C152 O32 Nd3 131.6(5) . . ?
Zn6 O32 Nd3 103.0(2) . . ?
C159 O33 C160 118.4(7) . . ?
C166 O34 C165 114.9(8) . . ?
C178 O35 Zn1 121.3(5) . . ?
C178 O35 Nd1 130.8(6) . . ?
Zn1 O35 Nd1 103.16(17) . . ?
C177 O36 C180 123.0(7) . . ?
C177 O36 Nd1 114.5(6) . . ?
C180 O36 Nd1 122.1(6) . . ?
C218 O37 Zn3 119.2(5) . . ?
C218 O38 Nd2 140.2(6) . . ?
C220 O39 Nd2 144.7(6) . . ?
C220 O40 Zn4 119.3(6) . . ?
C224 O41 Nd3 142.8(6) . . ?
C224 O42 Zn6 119.3(6) . . ?
C222 O43 Zn5 119.3(8) . . ?
C222 O44 Nd3 140.4(7) . . ?
C226 O45 Zn1 119.7(7) . . ?
C226 O46 Nd1 142.7(6) . . ?
C228 O47 Nd1 139.9(7) . . ?
C228 O48 Zn2 114.8(7) . . ?
C2 C1 H1A 109.5 . . ?
C2 C1 H1B 109.5 . . ?
H1A C1 H1B 109.5 . . ?
C2 C1 H1C 109.5 . . ?
H1A C1 H1C 109.5 . . ?
H1B C1 H1C 109.5 . . ?
O1 C2 C1 107.3(9) . . ?
O1 C2 H2A 110.2 . . ?
C1 C2 H2A 110.2 . . ?
O1 C2 H2B 110.2 . . ?
C1 C2 H2B 110.2 . . ?
H2A C2 H2B 108.5 . . ?
O1 C3 C8 114.8(8) . . ?
O1 C3 C4 123.1(11) . . ?
C8 C3 C4 121.8(11) . . ?
C5 C4 C3 117.8(14) . . ?
C5 C4 H4A 121.1 . . ?
C3 C4 H4A 121.1 . . ?
C4 C5 C6 122.0(14) . . ?
C4 C5 H5A 119.0 . . ?
C6 C5 H5A 119.0 . . ?
C5 C6 C7 117.9(13) . . ?
C5 C6 H6A 121.0 . . ?
C7 C6 H6A 121.0 . . ?
C8 C7 C9 126.3(8) . . ?
C8 C7 C6 119.6(11) . . ?
C9 C7 C6 114.0(10) . . ?
O2 C8 C7 122.5(9) . . ?
O2 C8 C3 117.4(9) . . ?
C7 C8 C3 120.1(9) . . ?
N1 C9 C7 126.8(9) . . ?
N1 C9 H9A 116.6 . . ?
C7 C9 H9A 116.6 . . ?
N1 C10 C11 125.3(10) . . ?
N1 C10 C15 117.1(11) . . ?
C11 C10 C15 117.6(12) . . ?
C12 C11 C10 121.5(12) . . ?
C12 C11 H11A 119.3 . . ?
C10 C11 H11A 119.3 . . ?
C11 C12 C13 122.3(13) . . ?
C11 C12 H12A 118.9 . . ?
C13 C12 H12A 118.9 . . ?
C14 C13 C12 118.3(13) . . ?
C14 C13 H13A 120.8 . . ?
C12 C13 H13A 120.8 . . ?
C13 C14 C15 124.5(11) . . ?
C13 C14 H14A 117.7 . . ?
C15 C14 H14A 117.7 . . ?
O3 C15 C14 130.4(10) . . ?
O3 C15 C10 113.7(10) . . ?
C14 C15 C10 115.8(11) . . ?
O3 C16 C17 109.5(8) . . ?
O3 C16 H16A 109.8 . . ?
C17 C16 H16A 109.8 . . ?
O3 C16 H16B 109.8 . . ?
C17 C16 H16B 109.8 . . ?
H16A C16 H16B 108.2 . . ?
C16 C17 C18 104.4(9) . . ?
C16 C17 H17A 110.9 . . ?
C18 C17 H17A 110.9 . . ?
C16 C17 H17B 110.9 . . ?
C18 C17 H17B 110.9 . . ?
H17A C17 H17B 108.9 . . ?
C19 C18 C17 107.0(12) . . ?
C19 C18 H18A 110.3 . . ?
C17 C18 H18A 110.3 . . ?
C19 C18 H18B 110.3 . . ?
C17 C18 H18B 110.3 . . ?
H18A C18 H18B 108.6 . . ?
C18 C19 C20 109.7(12) . . ?
C18 C19 H19A 109.7 . . ?
C20 C19 H19A 109.7 . . ?
C18 C19 H19B 109.7 . . ?
C20 C19 H19B 109.7 . . ?
H19A C19 H19B 108.2 . . ?
C21 C20 C19 114.0(10) . . ?
C21 C20 H20G 108.8 . . ?
C19 C20 H20G 108.8 . . ?
C21 C20 H20A 108.8 . . ?
C19 C20 H20A 108.8 . . ?
H20G C20 H20A 107.7 . . ?
O4 C21 C20 109.0(8) . . ?
O4 C21 H21A 109.9 . . ?
C20 C21 H21A 109.9 . . ?
O4 C21 H21B 109.9 . . ?
C20 C21 H21B 109.9 . . ?
H21A C21 H21B 108.3 . . ?
O4 C22 C23 125.9(10) . . ?
O4 C22 C27 117.6(8) . . ?
C23 C22 C27 116.4(9) . . ?
C22 C23 C24 121.5(11) . . ?
C22 C23 H23A 119.3 . . ?
C24 C23 H23A 119.3 . . ?
C25 C24 C23 122.4(12) . . ?
C25 C24 H24A 118.8 . . ?
C23 C24 H24A 118.8 . . ?
C24 C25 C26 119.0(12) . . ?
C24 C25 H25A 120.5 . . ?
C26 C25 H25A 120.5 . . ?
C27 C26 C25 118.4(10) . . ?
C27 C26 H26A 120.8 . . ?
C25 C26 H26A 120.8 . . ?
C22 C27 C26 122.2(9) . . ?
C22 C27 N2 120.5(8) . . ?
C26 C27 N2 117.3(8) . . ?
N2 C28 C29 129.5(9) . . ?
N2 C28 H28A 115.3 . . ?
C29 C28 H28A 115.3 . . ?
C34 C29 C30 121.4(9) . . ?
C34 C29 C28 122.4(9) . . ?
C30 C29 C28 116.1(10) . . ?
C31 C30 C29 121.4(11) . . ?
C31 C30 H30A 119.3 . . ?
C29 C30 H30A 119.3 . . ?
C30 C31 C32 120.3(11) . . ?
C30 C31 H31A 119.9 . . ?
C32 C31 H31A 119.9 . . ?
C33 C32 C31 117.9(11) . . ?
C33 C32 H32A 121.0 . . ?
C31 C32 H32A 121.0 . . ?
C32 C33 O6 125.9(9) . . ?
C32 C33 C34 122.7(10) . . ?
O6 C33 C34 111.4(9) . . ?
O5 C34 C29 126.3(8) . . ?
O5 C34 C33 117.6(8) . . ?
C29 C34 C33 116.1(9) . . ?
O6 C35 C36 110.6(7) . . ?
O6 C35 H35A 109.5 . . ?
C36 C35 H35A 109.5 . . ?
O6 C35 H35B 109.5 . . ?
C36 C35 H35B 109.5 . . ?
H35A C35 H35B 108.1 . . ?
C35 C36 H36A 109.5 . . ?
C35 C36 H36B 109.5 . . ?
H36A C36 H36B 109.5 . . ?
C35 C36 H36C 109.5 . . ?
H36A C36 H36C 109.5 . . ?
H36B C36 H36C 109.5 . . ?
C38 C37 H37A 109.5 . . ?
C38 C37 H37B 109.5 . . ?
H37A C37 H37B 109.5 . . ?
C38 C37 H37C 109.5 . . ?
H37A C37 H37C 109.5 . . ?
H37B C37 H37C 109.5 . . ?
C37 C38 O7 110.3(12) . . ?
C37 C38 H38A 109.6 . . ?
O7 C38 H38A 109.6 . . ?
C37 C38 H38B 109.6 . . ?
O7 C38 H38B 109.6 . . ?
H38A C38 H38B 108.1 . . ?
O7 C39 C40 126.4(10) . . ?
O7 C39 C44 115.1(8) . . ?
C40 C39 C44 118.3(10) . . ?
C41 C40 C39 121.8(11) . . ?
C41 C40 H40A 119.1 . . ?
C39 C40 H40A 119.1 . . ?
C42 C41 C40 121.2(11) . . ?
C42 C41 H41A 119.4 . . ?
C40 C41 H41A 119.4 . . ?
C41 C42 C43 121.5(11) . . ?
C41 C42 H42A 119.3 . . ?
C43 C42 H42A 119.3 . . ?
C44 C43 C45 129.6(9) . . ?
C44 C43 C42 115.3(10) . . ?
C45 C43 C42 115.1(10) . . ?
O8 C44 C43 123.0(9) . . ?
O8 C44 C39 115.3(9) . . ?
C43 C44 C39 121.7(9) . . ?
N3 C45 C43 124.4(9) . . ?
N3 C45 H45A 117.8 . . ?
C43 C45 H45A 117.8 . . ?
C47 C46 C51 119.9(12) . . ?
C47 C46 N3 116.5(11) . . ?
C51 C46 N3 123.3(10) . . ?
C46 C47 C48 117.4(12) . . ?
C46 C47 H47A 121.3 . . ?
C48 C47 H47A 121.3 . . ?
C49 C48 C47 127.8(13) . . ?
C49 C48 H48A 116.1 . . ?
C47 C48 H48A 116.1 . . ?
C48 C49 C50 114.7(13) . . ?
C48 C49 H49A 122.7 . . ?
C50 C49 H49A 122.7 . . ?
C51 C50 C49 118.4(12) . . ?
C51 C50 H50A 120.8 . . ?
C49 C50 H50A 120.8 . . ?
O9 C51 C46 120.4(11) . . ?
O9 C51 C50 118.0(12) . . ?
C46 C51 C50 121.6(11) . . ?
O9 C52 C53 107.6(9) . . ?
O9 C52 H52A 110.2 . . ?
C53 C52 H52A 110.2 . . ?
O9 C52 H52B 110.2 . . ?
C53 C52 H52B 110.2 . . ?
H52A C52 H52B 108.5 . . ?
C54 C53 C52 113.8(9) . . ?
C54 C53 H53A 108.8 . . ?
C52 C53 H53A 108.8 . . ?
C54 C53 H53B 108.8 . . ?
C52 C53 H53B 108.8 . . ?
H53A C53 H53B 107.7 . . ?
C53 C54 C55 114.2(9) . . ?
C53 C54 H54A 108.7 . . ?
C55 C54 H54A 108.7 . . ?
C53 C54 H54B 108.7 . . ?
C55 C54 H54B 108.7 . . ?
H54A C54 H54B 107.6 . . ?
C54 C55 C56 113.3(9) . . ?
C54 C55 H55A 108.9 . . ?
C56 C55 H55A 108.9 . . ?
C54 C55 H55B 108.9 . . ?
C56 C55 H55B 108.9 . . ?
H55A C55 H55B 107.7 . . ?
C55 C56 C57 111.6(9) . . ?
C55 C56 H56A 109.3 . . ?
C57 C56 H56A 109.3 . . ?
C55 C56 H56B 109.3 . . ?
C57 C56 H56B 109.3 . . ?
H56A C56 H56B 108.0 . . ?
O10 C57 C56 108.3(7) . . ?
O10 C57 H57A 110.0 . . ?
C56 C57 H57A 110.0 . . ?
O10 C57 H57B 110.0 . . ?
C56 C57 H57B 110.0 . . ?
H57A C57 H57B 108.4 . . ?
O10 C58 C63 117.6(7) . . ?
O10 C58 C59 123.0(8) . . ?
C63 C58 C59 119.3(8) . . ?
C60 C59 C58 120.3(8) . . ?
C60 C59 H59A 119.8 . . ?
C58 C59 H59A 119.8 . . ?
C61 C60 C59 120.8(8) . . ?
C61 C60 H60A 119.6 . . ?
C59 C60 H60A 119.6 . . ?
C60 C61 C62 117.8(8) . . ?
C60 C61 H61A 121.1 . . ?
C62 C61 H61A 121.1 . . ?
C63 C62 C61 123.8(7) . . ?
C63 C62 H62A 118.1 . . ?
C61 C62 H62A 118.1 . . ?
C62 C63 C58 117.6(7) . . ?
C62 C63 N4 118.5(7) . . ?
C58 C63 N4 123.8(7) . . ?
N4 C64 C65 125.5(7) . . ?
N4 C64 H64A 117.3 . . ?
C65 C64 H64A 117.3 . . ?
C70 C65 C66 118.8(7) . . ?
C70 C65 C64 124.4(7) . . ?
C66 C65 C64 116.8(7) . . ?
C67 C66 C65 122.2(8) . . ?
C67 C66 H66A 118.9 . . ?
C65 C66 H66A 118.9 . . ?
C66 C67 C68 119.3(8) . . ?
C66 C67 H67A 120.3 . . ?
C68 C67 H67A 120.3 . . ?
C69 C68 C67 119.5(8) . . ?
C69 C68 H68A 120.2 . . ?
C67 C68 H68A 120.2 . . ?
C68 C69 O12 126.3(8) . . ?
C68 C69 C70 124.2(8) . . ?
O12 C69 C70 109.4(8) . . ?
O11 C70 C65 125.3(7) . . ?
O11 C70 C69 118.8(7) . . ?
C65 C70 C69 115.8(8) . . ?
O12 C71 C72 104.2(8) . . ?
O12 C71 H71A 110.9 . . ?
C72 C71 H71A 110.9 . . ?
O12 C71 H71B 110.9 . . ?
C72 C71 H71B 110.9 . . ?
H71A C71 H71B 108.9 . . ?
C71 C72 H72A 109.5 . . ?
C71 C72 H72B 109.5 . . ?
H72A C72 H72B 109.5 . . ?
C71 C72 H72C 109.5 . . ?
H72A C72 H72C 109.5 . . ?
H72B C72 H72C 109.5 . . ?
C74 C73 H73A 109.5 . . ?
C74 C73 H73B 109.5 . . ?
H73A C73 H73B 109.5 . . ?
C74 C73 H73C 109.5 . . ?
H73A C73 H73C 109.5 . . ?
H73B C73 H73C 109.5 . . ?
O19 C74 C73 111.1(7) . . ?
O19 C74 H74A 109.4 . . ?
C73 C74 H74A 109.4 . . ?
O19 C74 H74B 109.4 . . ?
C73 C74 H74B 109.4 . . ?
H74A C74 H74B 108.0 . . ?
O19 C75 C76 126.6(9) . . ?
O19 C75 C80 113.3(8) . . ?
C76 C75 C80 120.1(9) . . ?
C77 C76 C75 120.7(10) . . ?
C77 C76 H76A 119.6 . . ?
C75 C76 H76A 119.6 . . ?
C76 C77 C78 120.9(11) . . ?
C76 C77 H77A 119.5 . . ?
C78 C77 H77A 119.5 . . ?
C77 C78 C79 121.1(10) . . ?
C77 C78 H78A 119.4 . . ?
C79 C78 H78A 119.4 . . ?
C78 C79 C81 118.9(9) . . ?
C78 C79 C80 116.8(9) . . ?
C81 C79 C80 124.2(9) . . ?
O20 C80 C75 119.3(8) . . ?
O20 C80 C79 120.7(8) . . ?
C75 C80 C79 120.0(9) . . ?
N5 C81 C79 127.7(8) . . ?
N5 C81 H81A 116.2 . . ?
C79 C81 H81A 116.2 . . ?
C87 C82 C83 119.3(9) . . ?
C87 C82 N5 118.9(8) . . ?
C83 C82 N5 121.4(9) . . ?
C84 C83 C82 121.6(10) . . ?
C84 C83 H83A 119.2 . . ?
C82 C83 H83A 119.2 . . ?
C85 C84 C83 119.7(10) . . ?
C85 C84 H84A 120.1 . . ?
C83 C84 H84A 120.1 . . ?
C84 C85 C86 124.3(10) . . ?
C84 C85 H85A 117.8 . . ?
C86 C85 H85A 117.8 . . ?
C85 C86 C87 115.2(10) . . ?
C85 C86 H86A 122.4 . . ?
C87 C86 H86A 122.4 . . ?
C82 C87 O21 119.4(8) . . ?
C82 C87 C86 119.7(9) . . ?
O21 C87 C86 120.9(10) . . ?
C89 C88 O21 106.1(9) . . ?
C89 C88 H88B 110.5 . . ?
O21 C88 H88B 110.5 . . ?
C89 C88 H88A 110.5 . . ?
O21 C88 H88A 110.5 . . ?
H88B C88 H88A 108.7 . . ?
C88 C89 C90 130.6(12) . . ?
C88 C89 H89A 104.6 . . ?
C90 C89 H89A 104.6 . . ?
C88 C89 H89B 104.6 . . ?
C90 C89 H89B 104.6 . . ?
H89A C89 H89B 105.7 . . ?
C89 C90 C91 100.6(14) . . ?
C89 C90 H90A 111.6 . . ?
C91 C90 H90A 111.6 . . ?
C89 C90 H90B 111.6 . . ?
C91 C90 H90B 111.6 . . ?
H90A C90 H90B 109.4 . . ?
C90 C91 C92 108.5(13) . . ?
C90 C91 H91B 110.0 . . ?
C92 C91 H91B 110.0 . . ?
C90 C91 H91A 110.0 . . ?
C92 C91 H91A 110.0 . . ?
H91B C91 H91A 108.4 . . ?
C93 C92 C91 107.6(10) . . ?
C93 C92 H92A 110.2 . . ?
C91 C92 H92A 110.2 . . ?
C93 C92 H92B 110.2 . . ?
C91 C92 H92B 110.2 . . ?
H92A C92 H92B 108.5 . . ?
O22 C93 C92 113.2(9) . . ?
O22 C93 H93B 108.9 . . ?
C92 C93 H93B 108.9 . . ?
O22 C93 H93A 108.9 . . ?
C92 C93 H93A 108.9 . . ?
H93B C93 H93A 107.8 . . ?
O22 C94 C99 116.0(9) . . ?
O22 C94 C95 123.4(11) . . ?
C99 C94 C95 120.5(9) . . ?
C96 C95 C94 117.9(10) . . ?
C96 C95 H95A 121.0 . . ?
C94 C95 H95A 121.0 . . ?
C97 C96 C95 122.1(10) . . ?
C97 C96 H96A 118.9 . . ?
C95 C96 H96A 118.9 . . ?
C96 C97 C98 119.1(10) . . ?
C96 C97 H97A 120.4 . . ?
C98 C97 H97A 120.4 . . ?
C99 C98 C97 120.7(11) . . ?
C99 C98 H98A 119.6 . . ?
C97 C98 H98A 119.6 . . ?
C98 C99 C94 119.4(9) . . ?
C98 C99 N6 122.3(11) . . ?
C94 C99 N6 118.0(9) . . ?
N6 C100 C101 129.2(9) . . ?
N6 C100 H10A 115.4 . . ?
C101 C100 H10A 115.4 . . ?
C102 C101 C106 119.6(10) . . ?
C102 C101 C100 121.9(9) . . ?
C106 C101 C100 118.4(10) . . ?
O23 C102 C101 125.0(9) . . ?
O23 C102 C103 115.8(8) . . ?
C101 C102 C103 119.2(10) . . ?
O24 C103 C104 131.7(9) . . ?
O24 C103 C102 113.5(9) . . ?
C104 C103 C102 114.2(9) . . ?
C105 C104 C103 128.2(11) . . ?
C105 C104 H10B 115.9 . . ?
C103 C104 H10B 115.9 . . ?
C104 C105 C106 116.0(13) . . ?
C104 C105 H10L 122.0 . . ?
C106 C105 H10L 122.0 . . ?
C105 C106 C101 122.2(12) . . ?
C105 C106 H10C 118.9 . . ?
C101 C106 H10C 118.9 . . ?
C108 C107 O24 110.3(9) . . ?
C108 C107 H10D 109.6 . . ?
O24 C107 H10D 109.6 . . ?
C108 C107 H10E 109.6 . . ?
O24 C107 H10E 109.6 . . ?
H10D C107 H10E 108.1 . . ?
C107 C108 H10F 109.5 . . ?
C107 C108 H10G 109.5 . . ?
H10F C108 H10G 109.5 . . ?
C107 C108 H10H 109.5 . . ?
H10F C108 H10H 109.5 . . ?
H10G C108 H10H 109.5 . . ?
C110 C109 H10I 109.5 . . ?
C110 C109 H10J 109.5 . . ?
H10I C109 H10J 109.5 . . ?
C110 C109 H10K 109.5 . . ?
H10I C109 H10K 109.5 . . ?
H10J C109 H10K 109.5 . . ?
O13 C110 C109 111.6(8) . . ?
O13 C110 H11G 109.3 . . ?
C109 C110 H11G 109.3 . . ?
O13 C110 H11H 109.3 . . ?
C109 C110 H11H 109.3 . . ?
H11G C110 H11H 108.0 . . ?
O13 C111 C112 124.6(9) . . ?
O13 C111 C116 115.8(9) . . ?
C112 C111 C116 119.5(9) . . ?
C111 C112 C113 120.3(10) . . ?
C111 C112 H11B 119.9 . . ?
C113 C112 H11B 119.9 . . ?
C114 C113 C112 117.6(10) . . ?
C114 C113 H11C 121.2 . . ?
C112 C113 H11C 121.2 . . ?
C113 C114 C115 123.4(9) . . ?
C113 C114 H11D 118.3 . . ?
C115 C114 H11D 118.3 . . ?
C116 C115 C114 116.0(9) . . ?
C116 C115 C117 127.0(8) . . ?
C114 C115 C117 117.0(8) . . ?
O14 C116 C115 121.9(8) . . ?
O14 C116 C111 115.2(8) . . ?
C115 C116 C111 122.8(9) . . ?
N7 C117 C115 127.5(8) . . ?
N7 C117 H11E 116.2 . . ?
C115 C117 H11E 116.2 . . ?
C119 C118 C123 118.5(9) . . ?
C119 C118 N7 119.2(8) . . ?
C123 C118 N7 122.3(9) . . ?
C118 C119 C120 124.3(9) . . ?
C118 C119 H11F 117.9 . . ?
C120 C119 H11F 117.9 . . ?
C121 C120 C119 114.6(10) . . ?
C121 C120 H12C 122.7 . . ?
C119 C120 H12C 122.7 . . ?
C120 C121 C122 123.7(9) . . ?
C120 C121 H12D 118.2 . . ?
C122 C121 H12D 118.2 . . ?
C121 C122 C123 120.0(9) . . ?
C121 C122 H12E 120.0 . . ?
C123 C122 H12E 120.0 . . ?
O15 C123 C118 117.9(8) . . ?
O15 C123 C122 123.1(9) . . ?
C118 C123 C122 118.9(10) . . ?
O15 C124 C125 109.2(8) . . ?
O15 C124 H12P 109.8 . . ?
C125 C124 H12P 109.8 . . ?
O15 C124 H12F 109.8 . . ?
C125 C124 H12F 109.8 . . ?
H12P C124 H12F 108.3 . . ?
C124 C125 C126 111.8(9) . . ?
C124 C125 H12G 109.2 . . ?
C126 C125 H12G 109.2 . . ?
C124 C125 H12H 109.2 . . ?
C126 C125 H12H 109.2 . . ?
H12G C125 H12H 107.9 . . ?
C125 C126 C127 114.2(9) . . ?
C125 C126 H12I 108.7 . . ?
C127 C126 H12I 108.7 . . ?
C125 C126 H12J 108.7 . . ?
C127 C126 H12J 108.7 . . ?
H12I C126 H12J 107.6 . . ?
C128 C127 C126 116.5(9) . . ?
C128 C127 H12K 108.2 . . ?
C126 C127 H12K 108.2 . . ?
C128 C127 H12L 108.2 . . ?
C126 C127 H12L 108.2 . . ?
H12K C127 H12L 107.3 . . ?
C127 C128 C129 116.1(9) . . ?
C127 C128 H12B 108.3 . . ?
C129 C128 H12B 108.3 . . ?
C127 C128 H12M 108.3 . . ?
C129 C128 H12M 108.3 . . ?
H12B C128 H12M 107.4 . . ?
O16 C129 C128 109.4(8) . . ?
O16 C129 H12N 109.8 . . ?
C128 C129 H12N 109.8 . . ?
O16 C129 H12O 109.8 . . ?
C128 C129 H12O 109.8 . . ?
H12N C129 H12O 108.2 . . ?
O16 C130 C135 113.9(10) . . ?
O16 C130 C131 122.8(10) . . ?
C135 C130 C131 123.2(11) . . ?
C132 C131 C130 117.3(11) . . ?
C132 C131 H13B 121.3 . . ?
C130 C131 H13B 121.3 . . ?
C131 C132 C133 124.8(11) . . ?
C131 C132 H13C 117.6 . . ?
C133 C132 H13C 117.6 . . ?
C132 C133 C134 116.5(12) . . ?
C132 C133 H13D 121.7 . . ?
C134 C133 H13D 121.7 . . ?
C135 C134 C133 122.1(10) . . ?
C135 C134 H13E 119.0 . . ?
C133 C134 H13E 119.0 . . ?
C134 C135 C130 116.1(10) . . ?
C134 C135 N8 118.0(8) . . ?
C130 C135 N8 125.8(10) . . ?
N8 C136 C137 126.3(9) . . ?
N8 C136 H13F 116.8 . . ?
C137 C136 H13F 116.8 . . ?
C142 C137 C138 116.8(9) . . ?
C142 C137 C136 127.5(9) . . ?
C138 C137 C136 115.7(8) . . ?
C139 C138 C137 121.1(9) . . ?
C139 C138 H13G 119.4 . . ?
C137 C138 H13G 119.4 . . ?
C140 C139 C138 120.0(11) . . ?
C140 C139 H13H 120.0 . . ?
C138 C139 H13H 120.0 . . ?
C141 C140 C139 119.7(10) . . ?
C141 C140 H14B 120.1 . . ?
C139 C140 H14B 120.1 . . ?
C140 C141 O18 126.4(10) . . ?
C140 C141 C142 121.3(9) . . ?
O18 C141 C142 112.3(9) . . ?
O17 C142 C137 122.2(9) . . ?
O17 C142 C141 116.2(8) . . ?
C137 C142 C141 121.0(9) . . ?
O18 C143 C144 110.5(8) . . ?
O18 C143 H14N 109.5 . . ?
C144 C143 H14N 109.5 . . ?
O18 C143 H14C 109.5 . . ?
C144 C143 H14C 109.5 . . ?
H14N C143 H14C 108.1 . . ?
C143 C144 H14D 109.5 . . ?
C143 C144 H14E 109.5 . . ?
H14D C144 H14E 109.5 . . ?
C143 C144 H14F 109.5 . . ?
H14D C144 H14F 109.5 . . ?
H14E C144 H14F 109.5 . . ?
C146 C145 H14G 109.5 . . ?
C146 C145 H14H 109.5 . . ?
H14G C145 H14H 109.5 . . ?
C146 C145 H14I 109.5 . . ?
H14G C145 H14I 109.5 . . ?
H14H C145 H14I 109.5 . . ?
O31 C146 C145 108.4(8) . . ?
O31 C146 H14J 110.0 . . ?
C145 C146 H14J 110.0 . . ?
O31 C146 H14K 110.0 . . ?
C145 C146 H14K 110.0 . . ?
H14J C146 H14K 108.4 . . ?
O31 C147 C148 126.7(10) . . ?
O31 C147 C152 114.9(9) . . ?
C148 C147 C152 118.4(10) . . ?
C147 C148 C149 122.7(11) . . ?
C147 C148 H14L 118.6 . . ?
C149 C148 H14L 118.6 . . ?
C150 C149 C148 117.9(11) . . ?
C150 C149 H14M 121.0 . . ?
C148 C149 H14M 121.0 . . ?
C149 C150 C151 119.4(11) . . ?
C149 C150 H15A 120.3 . . ?
C151 C150 H15A 120.3 . . ?
C152 C151 C150 120.8(10) . . ?
C152 C151 C153 125.2(9) . . ?
C150 C151 C153 113.9(10) . . ?
O32 C152 C151 122.7(8) . . ?
O32 C152 C147 116.8(9) . . ?
C151 C152 C147 120.5(10) . . ?
N9 C153 C151 127.6(9) . . ?
N9 C153 H15B 116.2 . . ?
C151 C153 H15B 116.2 . . ?
C159 C154 C155 119.8(9) . . ?
C159 C154 N9 119.3(8) . . ?
C155 C154 N9 120.9(8) . . ?
C154 C155 C156 118.0(10) . . ?
C154 C155 H15C 121.0 . . ?
C156 C155 H15C 121.0 . . ?
C157 C156 C155 122.2(11) . . ?
C157 C156 H15D 118.9 . . ?
C155 C156 H15D 118.9 . . ?
C156 C157 C158 120.2(12) . . ?
C156 C157 H15E 119.9 . . ?
C158 C157 H15E 119.9 . . ?
C157 C158 C159 120.6(10) . . ?
C157 C158 H15F 119.7 . . ?
C159 C158 H15F 119.7 . . ?
O33 C159 C154 116.5(8) . . ?
O33 C159 C158 124.3(9) . . ?
C154 C159 C158 119.1(9) . . ?
O33 C160 C161 108.6(8) . . ?
O33 C160 H16C 110.0 . . ?
C161 C160 H16C 110.0 . . ?
O33 C160 H16D 110.0 . . ?
C161 C160 H16D 110.0 . . ?
H16C C160 H16D 108.3 . . ?
C160 C161 C162 114.6(9) . . ?
C160 C161 H16Q 108.6 . . ?
C162 C161 H16Q 108.6 . . ?
C160 C161 H16E 108.6 . . ?
C162 C161 H16E 108.6 . . ?
H16Q C161 H16E 107.6 . . ?
C163 C162 C161 113.6(10) . . ?
C163 C162 H16F 108.8 . . ?
C161 C162 H16F 108.8 . . ?
C163 C162 H16G 108.8 . . ?
C161 C162 H16G 108.8 . . ?
H16F C162 H16G 107.7 . . ?
C162 C163 C164 107.7(10) . . ?
C162 C163 H16N 110.2 . . ?
C164 C163 H16N 110.2 . . ?
C162 C163 H16H 110.2 . . ?
C164 C163 H16H 110.2 . . ?
H16N C163 H16H 108.5 . . ?
C165 C164 C163 100.7(8) . . ?
C165 C164 H16O 111.6 . . ?
C163 C164 H16O 111.6 . . ?
C165 C164 H16I 111.6 . . ?
C163 C164 H16I 111.6 . . ?
H16O C164 H16I 109.4 . . ?
O34 C165 C164 107.9(7) . . ?
O34 C165 H16P 110.1 . . ?
C164 C165 H16P 110.1 . . ?
O34 C165 H16J 110.1 . . ?
C164 C165 H16J 110.1 . . ?
H16P C165 H16J 108.4 . . ?
O34 C166 C167 126.0(10) . . ?
O34 C166 C171 115.8(10) . . ?
C167 C166 C171 118.1(11) . . ?
C166 C167 C168 122.5(10) . . ?
C166 C167 H16K 118.8 . . ?
C168 C167 H16K 118.8 . . ?
C169 C168 C167 117.6(12) . . ?
C169 C168 H16L 121.2 . . ?
C167 C168 H16L 121.2 . . ?
C168 C169 C170 121.6(12) . . ?
C168 C169 H16M 119.2 . . ?
C170 C169 H16M 119.2 . . ?
C171 C170 C169 120.7(11) . . ?
C171 C170 H17C 119.6 . . ?
C169 C170 H17C 119.6 . . ?
C170 C171 C166 119.4(11) . . ?
C170 C171 N10 121.7(9) . . ?
C166 C171 N10 118.8(10) . . ?
N10 C172 C173 128.8(9) . . ?
N10 C172 H17D 115.6 . . ?
C173 C172 H17D 115.6 . . ?
C172 C173 C178 124.9(8) . . ?
C172 C173 C174 115.8(10) . . ?
C178 C173 C174 119.3(10) . . ?
C175 C174 C173 120.4(11) . . ?
C175 C174 H17E 119.8 . . ?
C173 C174 H17E 119.8 . . ?
C174 C175 C176 122.9(10) . . ?
C174 C175 H17F 118.5 . . ?
C176 C175 H17F 118.5 . . ?
C175 C176 C177 115.2(10) . . ?
C175 C176 H17H 122.4 . . ?
C177 C176 H17H 122.4 . . ?
C178 C177 O36 118.6(8) . . ?
C178 C177 C176 122.1(10) . . ?
O36 C177 C176 119.4(10) . . ?
O35 C178 C177 116.6(9) . . ?
O35 C178 C173 123.2(9) . . ?
C177 C178 C173 120.1(9) . . ?
C180 C179 H17I 109.5 . . ?
C180 C179 H17J 109.5 . . ?
H17I C179 H17J 109.5 . . ?
C180 C179 H17K 109.5 . . ?
H17I C179 H17K 109.5 . . ?
H17J C179 H17K 109.5 . . ?
O36 C180 C179 109.6(9) . . ?
O36 C180 H18C 109.7 . . ?
C179 C180 H18C 109.7 . . ?
O36 C180 H18D 109.7 . . ?
C179 C180 H18D 109.7 . . ?
H18C C180 H18D 108.2 . . ?
C182 C181 H18E 109.5 . . ?
C182 C181 H18F 109.5 . . ?
H18E C181 H18F 109.5 . . ?
C182 C181 H18G 109.5 . . ?
H18E C181 H18G 109.5 . . ?
H18F C181 H18G 109.5 . . ?
O25 C182 C181 108.1(9) . . ?
O25 C182 H18M 110.1 . . ?
C181 C182 H18M 110.1 . . ?
O25 C182 H18H 110.1 . . ?
C181 C182 H18H 110.1 . . ?
H18M C182 H18H 108.4 . . ?
O25 C183 C184 125.1(8) . . ?
O25 C183 C188 112.6(7) . . ?
C184 C183 C188 122.3(9) . . ?
C183 C184 C185 117.7(8) . . ?
C183 C184 H18I 121.1 . . ?
C185 C184 H18I 121.1 . . ?
C186 C185 C184 120.0(9) . . ?
C186 C185 H18J 120.0 . . ?
C184 C185 H18J 120.0 . . ?
C187 C186 C185 122.8(9) . . ?
C187 C186 H18K 118.6 . . ?
C185 C186 H18K 118.6 . . ?
C186 C187 C188 117.9(8) . . ?
C186 C187 C189 115.8(8) . . ?
C188 C187 C189 126.1(7) . . ?
O26 C188 C183 117.0(7) . . ?
O26 C188 C187 123.5(6) . . ?
C183 C188 C187 119.3(7) . . ?
N11 C189 C187 127.3(8) . . ?
N11 C189 H18L 116.4 . . ?
C187 C189 H18L 116.4 . . ?
C191 C190 C195 117.6(8) . . ?
C191 C190 N11 119.6(8) . . ?
C195 C190 N11 122.6(8) . . ?
C190 C191 C192 122.1(9) . . ?
C190 C191 H19C 118.9 . . ?
C192 C191 H19C 118.9 . . ?
C193 C192 C191 119.4(10) . . ?
C193 C192 H19D 120.3 . . ?
C191 C192 H19D 120.3 . . ?
C192 C193 C194 121.3(10) . . ?
C192 C193 H19E 119.3 . . ?
C194 C193 H19E 119.3 . . ?
C195 C194 C193 116.5(10) . . ?
C195 C194 H19G 121.7 . . ?
C193 C194 H19G 121.7 . . ?
O27 C195 C194 121.4(10) . . ?
O27 C195 C190 115.5(8) . . ?
C194 C195 C190 123.1(9) . . ?
O27 C196 C197 110.0(9) . . ?
O27 C196 H19H 109.7 . . ?
C197 C196 H19H 109.7 . . ?
O27 C196 H19I 109.7 . . ?
C197 C196 H19I 109.7 . . ?
H19H C196 H19I 108.2 . . ?
C196 C197 C198 112.6(11) . . ?
C196 C197 H19F 109.1 . . ?
C198 C197 H19F 109.1 . . ?
C196 C197 H19J 109.1 . . ?
C198 C197 H19J 109.1 . . ?
H19F C197 H19J 107.8 . . ?
C199 C198 C197 106.7(11) . . ?
C199 C198 H19M 110.4 . . ?
C197 C198 H19M 110.4 . . ?
C199 C198 H19K 110.4 . . ?
C197 C198 H19K 110.4 . . ?
H19M C198 H19K 108.6 . . ?
C200 C199 C198 109.8(12) . . ?
C200 C199 H19N 109.7 . . ?
C198 C199 H19N 109.7 . . ?
C200 C199 H19L 109.7 . . ?
C198 C199 H19L 109.7 . . ?
H19N C199 H19L 108.2 . . ?
C199 C200 C201 113.1(12) . . ?
C199 C200 H20B 108.9 . . ?
C201 C200 H20B 108.9 . . ?
C199 C200 H20C 108.9 . . ?
C201 C200 H20C 108.9 . . ?
H20B C200 H20C 107.8 . . ?
O28 C201 C200 108.3(11) . . ?
O28 C201 H20D 110.0 . . ?
C200 C201 H20D 110.0 . . ?
O28 C201 H20E 110.0 . . ?
C200 C201 H20E 110.0 . . ?
H20D C201 H20E 108.4 . . ?
C207 C202 C203 121.4(11) . . ?
C207 C202 O28 118.1(10) . . ?
C203 C202 O28 120.5(12) . . ?
C204 C203 C202 116.1(13) . . ?
C204 C203 H20F 121.9 . . ?
C202 C203 H20F 121.9 . . ?
C205 C204 C203 124.7(14) . . ?
C205 C204 H20H 117.6 . . ?
C203 C204 H20H 117.6 . . ?
C204 C205 C206 117.2(12) . . ?
C204 C205 H20I 121.4 . . ?
C206 C205 H20I 121.4 . . ?
C207 C206 C205 122.1(11) . . ?
C207 C206 H20J 118.9 . . ?
C205 C206 H20J 118.9 . . ?
C206 C207 C202 118.2(11) . . ?
C206 C207 N12 116.3(10) . . ?
C202 C207 N12 125.3(9) . . ?
N12 C208 C209 129.1(8) . . ?
N12 C208 H20K 115.5 . . ?
C209 C208 H20K 115.5 . . ?
C214 C209 C208 127.3(7) . . ?
C214 C209 C210 119.0(8) . . ?
C208 C209 C210 113.7(8) . . ?
C211 C210 C209 119.1(9) . . ?
C211 C210 H21C 120.5 . . ?
C209 C210 H21C 120.5 . . ?
C210 C211 C212 122.5(9) . . ?
C210 C211 H21D 118.7 . . ?
C212 C211 H21D 118.7 . . ?
C213 C212 C211 118.1(9) . . ?
C213 C212 H21E 121.0 . . ?
C211 C212 H21E 121.0 . . ?
O30 C213 C212 125.5(9) . . ?
O30 C213 C214 114.2(7) . . ?
C212 C213 C214 120.2(9) . . ?
C209 C214 O29 124.1(8) . . ?
C209 C214 C213 121.0(8) . . ?
O29 C214 C213 114.8(8) . . ?
C216 C215 O30 130.0(15) . . ?
C216 C215 H21P 104.8 . . ?
O30 C215 H21P 104.8 . . ?
C216 C215 H21F 104.8 . . ?
O30 C215 H21F 104.8 . . ?
H21P C215 H21F 105.8 . . ?
C215 C216 H21G 109.5 . . ?
C215 C216 H21H 109.5 . . ?
H21G C216 H21H 109.5 . . ?
C215 C216 H21I 109.5 . . ?
H21G C216 H21I 109.5 . . ?
H21H C216 H21I 109.5 . . ?
C218 C217 H21J 109.5 . . ?
C218 C217 H21K 109.5 . . ?
H21J C217 H21K 109.5 . . ?
C218 C217 H21L 109.5 . . ?
H21J C217 H21L 109.5 . . ?
H21K C217 H21L 109.5 . . ?
O37 C218 O38 125.3(9) . . ?
O37 C218 C217 117.4(9) . . ?
O38 C218 C217 117.3(10) . . ?
C220 C219 H21M 109.5 . . ?
C220 C219 H21N 109.5 . . ?
H21M C219 H21N 109.5 . . ?
C220 C219 H21O 109.5 . . ?
H21M C219 H21O 109.5 . . ?
H21N C219 H21O 109.5 . . ?
O39 C220 O40 126.1(9) . . ?
O39 C220 C219 117.6(9) . . ?
O40 C220 C219 116.3(10) . . ?
C222 C221 H22A 109.5 . . ?
C222 C221 H22B 109.5 . . ?
H22A C221 H22B 109.5 . . ?
C222 C221 H22C 109.5 . . ?
H22A C221 H22C 109.5 . . ?
H22B C221 H22C 109.5 . . ?
O43 C222 O44 127.6(12) . . ?
O43 C222 C221 118.1(12) . . ?
O44 C222 C221 114.3(12) . . ?
C224 C223 H22D 109.5 . . ?
C224 C223 H22E 109.5 . . ?
H22D C223 H22E 109.5 . . ?
C224 C223 H22F 109.5 . . ?
H22D C223 H22F 109.5 . . ?
H22E C223 H22F 109.5 . . ?
O42 C224 O41 124.8(9) . . ?
O42 C224 C223 117.3(9) . . ?
O41 C224 C223 117.9(10) . . ?
C226 C225 H22G 109.5 . . ?
C226 C225 H22H 109.5 . . ?
H22G C225 H22H 109.5 . . ?
C226 C225 H22I 109.5 . . ?
H22G C225 H22I 109.5 . . ?
H22H C225 H22I 109.5 . . ?
O45 C226 O46 123.7(10) . . ?
O45 C226 C225 120.2(10) . . ?
O46 C226 C225 115.9(11) . . ?
C228 C227 H22J 109.5 . . ?
C228 C227 H22K 109.5 . . ?
H22J C227 H22K 109.5 . . ?
C228 C227 H22L 109.5 . . ?
H22J C227 H22L 109.5 . . ?
H22K C227 H22L 109.5 . . ?
O47 C228 O48 133.2(11) . . ?
O47 C228 C227 113.1(12) . . ?
O48 C228 C227 113.6(12) . . ?

loop_
_geom_bond_atom_site_label_1
_geom_bond_atom_site_label_2
_geom_bond_distance
_geom_bond_site_symmetry_2
_geom_bond_publ_flag
Nd1 O47 2.416(8) . ?
Nd1 O46 2.422(6) . ?
Nd1 O2 2.429(5) . ?
Nd1 O35 2.455(5) . ?
Nd1 O8 2.455(5) . ?
Nd1 O29 2.512(6) . ?
Nd1 O1 2.713(5) . ?
Nd1 O36 2.758(5) . ?
Nd1 O7 2.780(5) . ?
Nd1 O30 2.836(5) . ?
Nd1 Zn2 3.5824(13) . ?
Nd1 Zn1 3.5845(13) . ?
Nd2 O39 2.405(6) . ?
Nd2 O38 2.428(6) . ?
Nd2 O5 2.437(5) . ?
Nd2 O11 2.444(5) . ?
Nd2 O20 2.467(5) . ?
Nd2 O14 2.486(5) . ?
Nd2 O19 2.751(6) . ?
Nd2 O12 2.779(5) . ?
Nd2 O6 2.793(6) . ?
Nd2 O13 2.824(6) . ?
Nd2 Zn4 3.5706(8) . ?
Nd2 Zn3 3.5734(8) . ?
Nd3 O44 2.409(7) . ?
Nd3 O41 2.409(6) . ?
Nd3 O23 2.442(5) . ?
Nd3 O32 2.450(5) . ?
Nd3 O26 2.461(5) . ?
Nd3 O17 2.479(5) . ?
Nd3 O24 2.747(6) . ?
Nd3 O31 2.780(6) . ?
Nd3 O18 2.797(6) . ?
Nd3 O25 2.800(5) . ?
Nd3 Zn6 3.5567(9) . ?
Nd3 Zn5 3.5772(9) . ?
Zn1 O29 1.999(5) . ?
Zn1 O45 2.027(6) . ?
Zn1 N10 2.042(7) . ?
Zn1 N12 2.107(7) . ?
Zn1 O35 2.112(5) . ?
Zn2 O48 2.009(6) . ?
Zn2 O8 2.009(6) . ?
Zn2 N1 2.046(7) . ?
Zn2 N3 2.128(7) . ?
Zn2 O2 2.130(6) . ?
Zn3 O11 1.972(5) . ?
Zn3 O37 2.041(5) . ?
Zn3 N4 2.054(6) . ?
Zn3 N2 2.078(7) . ?
Zn3 O5 2.097(5) . ?
Zn4 O14 2.000(5) . ?
Zn4 O40 2.023(6) . ?
Zn4 N5 2.055(6) . ?
Zn4 O20 2.068(5) . ?
Zn4 N7 2.124(6) . ?
Zn5 O17 2.007(5) . ?
Zn5 N6 2.022(7) . ?
Zn5 O43 2.027(7) . ?
Zn5 O23 2.091(5) . ?
Zn5 N8 2.095(7) . ?
Zn6 O26 1.991(4) . ?
Zn6 O42 2.048(6) . ?
Zn6 N9 2.054(7) . ?
Zn6 O32 2.085(5) . ?
Zn6 N11 2.105(6) . ?
N1 C9 1.311(10) . ?
N1 C10 1.432(12) . ?
N2 C28 1.291(10) . ?
N2 C27 1.430(10) . ?
N3 C45 1.335(10) . ?
N3 C46 1.399(11) . ?
N4 C64 1.254(9) . ?
N4 C63 1.446(8) . ?
N5 C81 1.283(9) . ?
N5 C82 1.404(9) . ?
N6 C100 1.273(11) . ?
N6 C99 1.413(10) . ?
N7 C117 1.241(10) . ?
N7 C118 1.440(10) . ?
N8 C136 1.258(10) . ?
N8 C135 1.443(10) . ?
N9 C153 1.262(10) . ?
N9 C154 1.418(10) . ?
N10 C172 1.337(9) . ?
N10 C171 1.431(11) . ?
N11 C189 1.281(9) . ?
N11 C190 1.442(9) . ?
N12 C208 1.332(9) . ?
N12 C207 1.410(11) . ?
O1 C3 1.383(11) . ?
O1 C2 1.455(10) . ?
O2 C8 1.321(9) . ?
O3 C15 1.378(11) . ?
O3 C16 1.433(9) . ?
O4 C22 1.325(9) . ?
O4 C21 1.401(9) . ?
O5 C34 1.299(9) . ?
O6 C33 1.409(11) . ?
O6 C35 1.437(9) . ?
O7 C39 1.351(10) . ?
O7 C38 1.494(13) . ?
O8 C44 1.329(8) . ?
O9 C51 1.375(11) . ?
O9 C52 1.442(11) . ?
O10 C58 1.360(9) . ?
O10 C57 1.443(9) . ?
O11 C70 1.286(9) . ?
O12 C69 1.389(9) . ?
O12 C71 1.460(9) . ?
O13 C111 1.345(9) . ?
O13 C110 1.463(11) . ?
O14 C116 1.316(9) . ?
O15 C123 1.334(10) . ?
O15 C124 1.433(9) . ?
O16 C130 1.354(11) . ?
O16 C129 1.430(10) . ?
O17 C142 1.332(9) . ?
O18 C141 1.374(9) . ?
O18 C143 1.487(10) . ?
O19 C75 1.361(9) . ?
O19 C74 1.478(9) . ?
O20 C80 1.303(9) . ?
O21 C87 1.385(10) . ?
O21 C88 1.449(11) . ?
O22 C94 1.355(10) . ?
O22 C93 1.459(11) . ?
O23 C102 1.296(10) . ?
O24 C103 1.359(10) . ?
O24 C107 1.482(11) . ?
O25 C183 1.379(9) . ?
O25 C182 1.491(10) . ?
O26 C188 1.291(8) . ?
O27 C195 1.371(10) . ?
O27 C196 1.448(11) . ?
O28 C202 1.395(11) . ?
O28 C201 1.424(12) . ?
O29 C214 1.346(8) . ?
O30 C213 1.365(9) . ?
O30 C215 1.510(14) . ?
O31 C147 1.346(11) . ?
O31 C146 1.439(10) . ?
O32 C152 1.291(9) . ?
O33 C159 1.385(9) . ?
O33 C160 1.462(10) . ?
O34 C166 1.370(11) . ?
O34 C165 1.448(9) . ?
O35 C178 1.310(8) . ?
O36 C177 1.402(11) . ?
O36 C180 1.459(11) . ?
O37 C218 1.246(10) . ?
O38 C218 1.251(9) . ?
O39 C220 1.194(10) . ?
O40 C220 1.243(9) . ?
O41 C224 1.254(10) . ?
O42 C224 1.249(10) . ?
O43 C222 1.221(12) . ?
O44 C222 1.279(12) . ?
O45 C226 1.240(11) . ?
O46 C226 1.247(11) . ?
O47 C228 1.220(13) . ?
O48 C228 1.248(13) . ?
C1 C2 1.523(13) . ?
C1 H1A 0.9600 . ?
C1 H1B 0.9600 . ?
C1 H1C 0.9600 . ?
C2 H2A 0.9700 . ?
C2 H2B 0.9700 . ?
C3 C8 1.405(13) . ?
C3 C4 1.435(12) . ?
C4 C5 1.367(18) . ?
C4 H4A 0.9300 . ?
C5 C6 1.447(18) . ?
C5 H5A 0.9300 . ?
C6 C7 1.458(12) . ?
C6 H6A 0.9300 . ?
C7 C8 1.383(12) . ?
C7 C9 1.431(12) . ?
C9 H9A 0.9300 . ?
C10 C11 1.428(14) . ?
C10 C15 1.443(12) . ?
C11 C12 1.339(14) . ?
C11 H11A 0.9300 . ?
C12 C13 1.365(13) . ?
C12 H12A 0.9300 . ?
C13 C14 1.349(13) . ?
C13 H13A 0.9300 . ?
C14 C15 1.415(13) . ?
C14 H14A 0.9300 . ?
C16 C17 1.475(8) . ?
C16 H16A 0.9700 . ?
C16 H16B 0.9700 . ?
C17 C18 1.605(14) . ?
C17 H17A 0.9700 . ?
C17 H17B 0.9700 . ?
C18 C19 1.505(9) . ?
C18 H18A 0.9700 . ?
C18 H18B 0.9700 . ?
C19 C20 1.556(15) . ?
C19 H19A 0.9700 . ?
C19 H19B 0.9700 . ?
C20 C21 1.537(12) . ?
C20 H20G 0.9700 . ?
C20 H20A 0.9700 . ?
C21 H21A 0.9700 . ?
C21 H21B 0.9700 . ?
C22 C23 1.382(12) . ?
C22 C27 1.382(11) . ?
C23 C24 1.409(13) . ?
C23 H23A 0.9300 . ?
C24 C25 1.274(14) . ?
C24 H24A 0.9300 . ?
C25 C26 1.456(14) . ?
C25 H25A 0.9300 . ?
C26 C27 1.385(11) . ?
C26 H26A 0.9300 . ?
C28 C29 1.411(11) . ?
C28 H28A 0.9300 . ?
C29 C34 1.380(11) . ?
C29 C30 1.387(12) . ?
C30 C31 1.343(13) . ?
C30 H30A 0.9300 . ?
C31 C32 1.404(14) . ?
C31 H31A 0.9300 . ?
C32 C33 1.379(12) . ?
C32 H32A 0.9300 . ?
C33 C34 1.422(11) . ?
C35 C36 1.546(12) . ?
C35 H35A 0.9700 . ?
C35 H35B 0.9700 . ?
C36 H36A 0.9600 . ?
C36 H36B 0.9600 . ?
C36 H36C 0.9600 . ?
C37 C38 1.445(16) . ?
C37 H37A 0.9600 . ?
C37 H37B 0.9600 . ?
C37 H37C 0.9600 . ?
C38 H38A 0.9700 . ?
C38 H38B 0.9700 . ?
C39 C40 1.394(11) . ?
C39 C44 1.406(11) . ?
C40 C41 1.356(13) . ?
C40 H40A 0.9300 . ?
C41 C42 1.306(14) . ?
C41 H41A 0.9300 . ?
C42 C43 1.502(12) . ?
C42 H42A 0.9300 . ?
C43 C44 1.384(12) . ?
C43 C45 1.438(13) . ?
C45 H45A 0.9300 . ?
C46 C47 1.363(12) . ?
C46 C51 1.374(13) . ?
C47 C48 1.381(15) . ?
C47 H47A 0.9300 . ?
C48 C49 1.350(15) . ?
C48 H48A 0.9300 . ?
C49 C50 1.439(14) . ?
C49 H49A 0.9300 . ?
C50 C51 1.435(15) . ?
C50 H50A 0.9300 . ?
C52 C53 1.561(12) . ?
C52 H52A 0.9700 . ?
C52 H52B 0.9700 . ?
C53 C54 1.462(12) . ?
C53 H53A 0.9700 . ?
C53 H53B 0.9700 . ?
C54 C55 1.494(11) . ?
C54 H54A 0.9700 . ?
C54 H54B 0.9700 . ?
C55 C56 1.508(13) . ?
C55 H55A 0.9700 . ?
C55 H55B 0.9700 . ?
C56 C57 1.528(11) . ?
C56 H56A 0.9700 . ?
C56 H56B 0.9700 . ?
C57 H57A 0.9700 . ?
C57 H57B 0.9700 . ?
C58 C63 1.397(10) . ?
C58 C59 1.398(10) . ?
C59 C60 1.387(11) . ?
C59 H59A 0.9300 . ?
C60 C61 1.359(11) . ?
C60 H60A 0.9300 . ?
C61 C62 1.385(9) . ?
C61 H61A 0.9300 . ?
C62 C63 1.367(9) . ?
C62 H62A 0.9300 . ?
C64 C65 1.488(9) . ?
C64 H64A 0.9300 . ?
C65 C70 1.409(10) . ?
C65 C66 1.453(10) . ?
C66 C67 1.380(10) . ?
C66 H66A 0.9300 . ?
C67 C68 1.407(11) . ?
C67 H67A 0.9300 . ?
C68 C69 1.348(11) . ?
C68 H68A 0.9300 . ?
C69 C70 1.470(10) . ?
C71 C72 1.492(9) . ?
C71 H71A 0.9700 . ?
C71 H71B 0.9700 . ?
C72 H72A 0.9600 . ?
C72 H72B 0.9600 . ?
C72 H72C 0.9600 . ?
C73 C74 1.507(13) . ?
C73 H73A 0.9600 . ?
C73 H73B 0.9600 . ?
C73 H73C 0.9600 . ?
C74 H74A 0.9700 . ?
C74 H74B 0.9700 . ?
C75 C76 1.365(12) . ?
C75 C80 1.378(11) . ?
C76 C77 1.354(12) . ?
C76 H76A 0.9300 . ?
C77 C78 1.372(13) . ?
C77 H77A 0.9300 . ?
C78 C79 1.382(12) . ?
C78 H78A 0.9300 . ?
C79 C81 1.442(11) . ?
C79 C80 1.445(11) . ?
C81 H81A 0.9300 . ?
C82 C87 1.339(11) . ?
C82 C83 1.395(11) . ?
C83 C84 1.377(11) . ?
C83 H83A 0.9300 . ?
C84 C85 1.276(13) . ?
C84 H84A 0.9300 . ?
C85 C86 1.409(13) . ?
C85 H85A 0.9300 . ?
C86 C87 1.479(11) . ?
C86 H86A 0.9300 . ?
C88 C89 1.449(13) . ?
C88 H88B 0.9700 . ?
C88 H88A 0.9700 . ?
C89 C90 1.48(2) . ?
C89 H89A 0.9700 . ?
C89 H89B 0.9700 . ?
C90 C91 1.490(9) . ?
C90 H90A 0.9700 . ?
C90 H90B 0.9700 . ?
C91 C92 1.589(7) . ?
C91 H91B 0.9700 . ?
C91 H91A 0.9700 . ?
C92 C93 1.527(13) . ?
C92 H92A 0.9700 . ?
C92 H92B 0.9700 . ?
C93 H93B 0.9700 . ?
C93 H93A 0.9700 . ?
C94 C99 1.385(12) . ?
C94 C95 1.433(12) . ?
C95 C96 1.389(12) . ?
C95 H95A 0.9300 . ?
C96 C97 1.361(14) . ?
C96 H96A 0.9300 . ?
C97 C98 1.417(12) . ?
C97 H97A 0.9300 . ?
C98 C99 1.382(12) . ?
C98 H98A 0.9300 . ?
C100 C101 1.460(12) . ?
C100 H10A 0.9300 . ?
C101 C102 1.384(11) . ?
C101 C106 1.430(14) . ?
C102 C103 1.458(13) . ?
C103 C104 1.408(13) . ?
C104 C105 1.332(12) . ?
C104 H10B 0.9300 . ?
C105 C106 1.366(15) . ?
C105 H10L 0.9300 . ?
C106 H10C 0.9300 . ?
C107 C108 1.465(14) . ?
C107 H10D 0.9700 . ?
C107 H10E 0.9700 . ?
C108 H10F 0.9600 . ?
C108 H10G 0.9600 . ?
C108 H10H 0.9600 . ?
C109 C110 1.490(9) . ?
C109 H10I 0.9600 . ?
C109 H10J 0.9600 . ?
C109 H10K 0.9600 . ?
C110 H11G 0.9700 . ?
C110 H11H 0.9700 . ?
C111 C112 1.373(12) . ?
C111 C116 1.406(11) . ?
C112 C113 1.442(12) . ?
C112 H11B 0.9300 . ?
C113 C114 1.393(13) . ?
C113 H11C 0.9300 . ?
C114 C115 1.410(12) . ?
C114 H11D 0.9300 . ?
C115 C116 1.398(10) . ?
C115 C117 1.435(11) . ?
C117 H11E 0.9300 . ?
C118 C119 1.349(12) . ?
C118 C123 1.395(11) . ?
C119 C120 1.445(12) . ?
C119 H11F 0.9300 . ?
C120 C121 1.357(12) . ?
C120 H12C 0.9300 . ?
C121 C122 1.369(12) . ?
C121 H12D 0.9300 . ?
C122 C123 1.412(12) . ?
C122 H12E 0.9300 . ?
C124 C125 1.471(12) . ?
C124 H12P 0.9700 . ?
C124 H12F 0.9700 . ?
C125 C126 1.500(11) . ?
C125 H12G 0.9700 . ?
C125 H12H 0.9700 . ?
C126 C127 1.519(14) . ?
C126 H12I 0.9700 . ?
C126 H12J 0.9700 . ?
C127 C128 1.507(12) . ?
C127 H12K 0.9700 . ?
C127 H12L 0.9700 . ?
C128 C129 1.521(13) . ?
C128 H12B 0.9700 . ?
C128 H12M 0.9700 . ?
C129 H12N 0.9700 . ?
C129 H12O 0.9700 . ?
C130 C135 1.386(12) . ?
C130 C131 1.405(12) . ?
C131 C132 1.306(13) . ?
C131 H13B 0.9300 . ?
C132 C133 1.365(13) . ?
C132 H13C 0.9300 . ?
C133 C134 1.428(13) . ?
C133 H13D 0.9300 . ?
C134 C135 1.365(13) . ?
C134 H13E 0.9300 . ?
C136 C137 1.470(11) . ?
C136 H13F 0.9300 . ?
C137 C142 1.364(10) . ?
C137 C138 1.428(12) . ?
C138 C139 1.378(12) . ?
C138 H13G 0.9300 . ?
C139 C140 1.369(12) . ?
C139 H13H 0.9300 . ?
C140 C141 1.352(12) . ?
C140 H14B 0.9300 . ?
C141 C142 1.395(11) . ?
C143 C144 1.502(8) . ?
C143 H14N 0.9700 . ?
C143 H14C 0.9700 . ?
C144 H14D 0.9600 . ?
C144 H14E 0.9600 . ?
C144 H14F 0.9600 . ?
C145 C146 1.586(13) . ?
C145 H14G 0.9600 . ?
C145 H14H 0.9600 . ?
C145 H14I 0.9600 . ?
C146 H14J 0.9700 . ?
C146 H14K 0.9700 . ?
C147 C148 1.367(13) . ?
C147 C152 1.390(11) . ?
C148 C149 1.398(14) . ?
C148 H14L 0.9300 . ?
C149 C150 1.379(13) . ?
C149 H14M 0.9300 . ?
C150 C151 1.415(13) . ?
C150 H15A 0.9300 . ?
C151 C152 1.356(12) . ?
C151 C153 1.437(11) . ?
C153 H15B 0.9300 . ?
C154 C159 1.396(11) . ?
C154 C155 1.401(10) . ?
C155 C156 1.430(13) . ?
C155 H15C 0.9300 . ?
C156 C157 1.326(14) . ?
C156 H15D 0.9300 . ?
C157 C158 1.379(13) . ?
C157 H15E 0.9300 . ?
C158 C159 1.414(12) . ?
C158 H15F 0.9300 . ?
C160 C161 1.489(12) . ?
C160 H16C 0.9700 . ?
C160 H16D 0.9700 . ?
C161 C162 1.512(12) . ?
C161 H16Q 0.9700 . ?
C161 H16E 0.9700 . ?
C162 C163 1.483(9) . ?
C162 H16F 0.9700 . ?
C162 H16G 0.9700 . ?
C163 C164 1.627(12) . ?
C163 H16N 0.9700 . ?
C163 H16H 0.9700 . ?
C164 C165 1.501(8) . ?
C164 H16O 0.9700 . ?
C164 H16I 0.9700 . ?
C165 H16P 0.9700 . ?
C165 H16J 0.9700 . ?
C166 C167 1.382(12) . ?
C166 C171 1.409(11) . ?
C167 C168 1.411(13) . ?
C167 H16K 0.9300 . ?
C168 C169 1.352(13) . ?
C168 H16L 0.9300 . ?
C169 C170 1.390(13) . ?
C169 H16M 0.9300 . ?
C170 C171 1.378(12) . ?
C170 H17C 0.9300 . ?
C172 C173 1.377(12) . ?
C172 H17D 0.9300 . ?
C173 C178 1.388(12) . ?
C173 C174 1.418(11) . ?
C174 C175 1.344(13) . ?
C174 H17E 0.9300 . ?
C175 C176 1.387(14) . ?
C175 H17F 0.9300 . ?
C176 C177 1.476(11) . ?
C176 H17H 0.9300 . ?
C177 C178 1.337(12) . ?
C179 C180 1.539(13) . ?
C179 H17I 0.9600 . ?
C179 H17J 0.9600 . ?
C179 H17K 0.9600 . ?
C180 H18C 0.9700 . ?
C180 H18D 0.9700 . ?
C181 C182 1.492(9) . ?
C181 H18E 0.9600 . ?
C181 H18F 0.9600 . ?
C181 H18G 0.9600 . ?
C182 H18M 0.9700 . ?
C182 H18H 0.9700 . ?
C183 C184 1.402(11) . ?
C183 C188 1.416(10) . ?
C184 C185 1.409(12) . ?
C184 H18I 0.9300 . ?
C185 C186 1.402(11) . ?
C185 H18J 0.9300 . ?
C186 C187 1.389(11) . ?
C186 H18K 0.9300 . ?
C187 C188 1.418(10) . ?
C187 C189 1.420(10) . ?
C189 H18L 0.9300 . ?
C190 C191 1.347(10) . ?
C190 C195 1.384(11) . ?
C191 C192 1.379(11) . ?
C191 H19C 0.9300 . ?
C192 C193 1.358(13) . ?
C192 H19D 0.9300 . ?
C193 C194 1.398(13) . ?
C193 H19E 0.9300 . ?
C194 C195 1.381(11) . ?
C194 H19G 0.9300 . ?
C196 C197 1.494(13) . ?
C196 H19H 0.9700 . ?
C196 H19I 0.9700 . ?
C197 C198 1.514(9) . ?
C197 H19F 0.9700 . ?
C197 H19J 0.9700 . ?
C198 C199 1.496(15) . ?
C198 H19M 0.9700 . ?
C198 H19K 0.9700 . ?
C199 C200 1.486(15) . ?
C199 H19N 0.9700 . ?
C199 H19L 0.9700 . ?
C200 C201 1.528(15) . ?
C200 H20B 0.9700 . ?
C200 H20C 0.9700 . ?
C201 H20D 0.9700 . ?
C201 H20E 0.9700 . ?
C202 C207 1.369(12) . ?
C202 C203 1.385(14) . ?
C203 C204 1.362(13) . ?
C203 H20F 0.9300 . ?
C204 C205 1.321(14) . ?
C204 H20H 0.9300 . ?
C205 C206 1.375(13) . ?
C205 H20I 0.9300 . ?
C206 C207 1.348(11) . ?
C206 H20J 0.9300 . ?
C208 C209 1.430(11) . ?
C208 H20K 0.9300 . ?
C209 C214 1.343(10) . ?
C209 C210 1.440(10) . ?
C210 C211 1.354(12) . ?
C210 H21C 0.9300 . ?
C211 C212 1.392(12) . ?
C211 H21D 0.9300 . ?
C212 C213 1.380(10) . ?
C212 H21E 0.9300 . ?
C213 C214 1.418(11) . ?
C215 C216 1.488(10) . ?
C215 H21P 0.9700 . ?
C215 H21F 0.9700 . ?
C216 H21G 0.9600 . ?
C216 H21H 0.9600 . ?
C216 H21I 0.9600 . ?
C217 C218 1.478(12) . ?
C217 H21J 0.9600 . ?
C217 H21K 0.9600 . ?
C217 H21L 0.9600 . ?
C219 C220 1.458(14) . ?
C219 H21M 0.9600 . ?
C219 H21N 0.9600 . ?
C219 H21O 0.9600 . ?
C221 C222 1.501(15) . ?
C221 H22A 0.9600 . ?
C221 H22B 0.9600 . ?
C221 H22C 0.9600 . ?
C223 C224 1.511(13) . ?
C223 H22D 0.9600 . ?
C223 H22E 0.9600 . ?
C223 H22F 0.9600 . ?
C225 C226 1.488(12) . ?
C225 H22G 0.9600 . ?
C225 H22H 0.9600 . ?
C225 H22I 0.9600 . ?
C227 C228 1.597(14) . ?
C227 H22J 0.9600 . ?
C227 H22K 0.9600 . ?
C227 H22L 0.9600 . ?

loop_
_platon_squeeze_void_nr
_platon_squeeze_void_average_x
_platon_squeeze_void_average_y
_platon_squeeze_void_average_z
_platon_squeeze_void_volume
_platon_squeeze_void_count_electrons
_platon_squeeze_void_content
1 -0.060 0.333 0.071 6008 1979 ' '
